data_4349141
loop_
_publ_author_name
'Mikata, Yuji'
'Ohnishi, Risa'
'Nishijima, Risa'
'Konno, Hideo'

_publ_section_title
;
 Fluorescent Detection of Phosphate Ion via a Tetranuclear Zinc Complex
 Supported by a Tetrakisquinoline Ligand and \m<sub>4</sub>-PO<sub>4</sub>
 Core.
;
_journal_issue 21
_journal_name_full 'Inorganic chemistry'
_journal_page_first 11440
_journal_page_last 11446
_journal_paper_doi 10.1021/acs.inorgchem.6b01967
_journal_volume 55
_journal_year 2016
_chemical_formula_moiety 'C57 H60 Cl2 N10 O15 Zn2'
_chemical_formula_sum 'C57 H60 Cl2 N10 O15 Zn2'
_chemical_formula_weight 1326.82
_space_group_IT_number 18
_space_group_name_Hall 'P 2 2ab'
_space_group_name_H-M_alt 'P 21 21 2'
_symmetry_cell_setting orthorhombic
_symmetry_Int_Tables_number 18
_symmetry_space_group_name_Hall 'P 2 2ab'
_symmetry_space_group_name_H-M 'P 21 21 2'
_atom_sites_solution_hydrogens geom
_atom_sites_solution_primary direct
_atom_sites_solution_secondary difmap
_audit_creation_date 2014-01-20
_audit_creation_method 'by CrystalStructure 4.0'
_cell_angle_alpha 90.0000
_cell_angle_beta 90.0000
_cell_angle_gamma 90.0000
_cell_formula_units_Z 4
_cell_length_a 20.5182(4)
_cell_length_b 28.0492(7)
_cell_length_c 10.3766(2)
_cell_measurement_reflns_used 12843
_cell_measurement_temperature 153
_cell_measurement_theta_max 27.49
_cell_measurement_theta_min 3.07
_cell_volume 5971.9(2)
_computing_cell_refinement CrystalClear
_computing_data_collection 'CrystalClear (Rigaku/MSC Inc., 2006)'
_computing_data_reduction CrystalClear
_computing_molecular_graphics 'CrystalStructure 4.0'
_computing_publication_material 'CrystalStructure 4.0 (Rigaku, 2010)'
_computing_structure_refinement 'SHELXL97 (Sheldrick, 2008)'
_computing_structure_solution 'SIR92 (Altomare, et al., 1994)'
_diffrn_ambient_temperature 153
_diffrn_detector_area_resol_mean 7.314
_diffrn_measured_fraction_theta_full 0.996
_diffrn_measured_fraction_theta_max 0.996
_diffrn_measurement_device_type 'Rigaku Mercury70'
_diffrn_measurement_method \w
_diffrn_radiation_type 'Mo K\a'
_diffrn_radiation_wavelength 0.71070
_diffrn_reflns_av_R_equivalents 0.0370
_diffrn_reflns_limit_h_max 26
_diffrn_reflns_limit_h_min -26
_diffrn_reflns_limit_k_max 36
_diffrn_reflns_limit_k_min -36
_diffrn_reflns_limit_l_max 13
_diffrn_reflns_limit_l_min -13
_diffrn_reflns_number 59663
_diffrn_reflns_theta_full 27.48
_diffrn_reflns_theta_max 27.48
_diffrn_standards_number 0
_exptl_absorpt_coefficient_mu 0.968
_exptl_absorpt_correction_T_max 0.944
_exptl_absorpt_correction_T_min 0.766
_exptl_absorpt_correction_type multi-scan
_exptl_absorpt_process_details 'REQAB (Rigaku, 1998)'
_exptl_crystal_colour colorless
_exptl_crystal_density_diffrn 1.476
_exptl_crystal_density_method 'not measured'
_exptl_crystal_description unknown
_exptl_crystal_F_000 2744.00
_exptl_crystal_size_max 0.350
_exptl_crystal_size_mid 0.200
_exptl_crystal_size_min 0.060
_refine_diff_density_max 0.740
_refine_diff_density_min -0.770
_refine_ls_abs_structure_details 'Flack, H. D. (1983), Acta Cryst. A39, 876-881.  6111 Friedel Pairs'
_refine_ls_abs_structure_Flack 0.491(13)
_refine_ls_extinction_method none
_refine_ls_goodness_of_fit_ref 1.077
_refine_ls_hydrogen_treatment constr
_refine_ls_number_parameters 776
_refine_ls_number_reflns 13632
_refine_ls_number_restraints 0
_refine_ls_R_factor_gt 0.0497
_refine_ls_shift/su_max 0.002
_refine_ls_structure_factor_coef Fsqd
_refine_ls_weighting_details 'w = 1/[\s^2^(Fo^2^)+(0.0524P)^2^+7.6895P] where P=(Fo^2^+2Fc^2^)/3'
_refine_ls_weighting_scheme calc
_refine_ls_wR_factor_ref 0.1268
_reflns_number_gt 12300
_reflns_number_total 13632
_reflns_threshold_expression F^2^>2.0\s(F^2^)
_cod_data_source_file ic6b01967_si_002.cif
_cod_data_source_block Zn2
_cod_original_cell_volume 5971.9(3)
_cod_database_code 4349141

loop_
_symmetry_equiv_pos_site_id
_symmetry_equiv_pos_as_xyz
1 +X,+Y,+Z
2 1/2+X,1/2-Y,-Z
3 1/2-X,1/2+Y,-Z
4 -X,-Y,+Z

loop_
_atom_site_label
_atom_site_type_symbol
_atom_site_fract_x
_atom_site_fract_y
_atom_site_fract_z
_atom_site_U_iso_or_equiv
_atom_site_adp_type
_atom_site_occupancy
_atom_site_symmetry_multiplicity
_atom_site_calc_flag
_atom_site_refinement_flags
Zn1 Zn 0.841598(17) 0.168775(15) 0.68191(4) 0.02299(10) Uani 1.0 4 d .
Zn2 Zn 0.664082(17) 0.170778(14) 0.68605(4) 0.02276(10) Uani 1.0 4 d .
Cl1 Cl 0.75387(5) 0.24196(3) 1.12594(8) 0.03470(18) Uani 1.0 4 d .
Cl2 Cl 0.5000 0.0000 1.00127(16) 0.0394(4) Uani 1.0 2 d .
Cl3 Cl 1.0000 0.0000 1.0099(2) 0.0634(6) Uani 1.0 2 d .
O1 O 0.75296(13) 0.15030(7) 0.7451(2) 0.0248(4) Uani 1.0 4 d .
O2 O 0.93629(16) -0.05979(11) 0.4940(4) 0.0397(8) Uani 1.0 4 d .
O3 O 1.09670(13) 0.14927(11) 1.1319(3) 0.0353(7) Uani 1.0 4 d .
O4 O 0.56225(15) -0.05518(10) 0.4886(3) 0.0341(7) Uani 1.0 4 d .
O5 O 0.41064(13) 0.15213(11) 1.1382(3) 0.0353(7) Uani 1.0 4 d .
O6 O 0.80779(13) 0.22884(11) 0.5991(4) 0.0319(7) Uani 1.0 4 d .
O7 O 0.69892(13) 0.23119(11) 0.6044(3) 0.0314(7) Uani 1.0 4 d .
O8 O 0.81023(17) 0.22141(13) 1.0667(5) 0.0581(12) Uani 1.0 4 d .
O9 O 0.75606(19) 0.29304(9) 1.1155(3) 0.0473(7) Uani 1.0 4 d .
O10 O 0.7537(3) 0.22845(12) 1.2579(3) 0.0779(12) Uani 1.0 4 d .
O11 O 0.69747(17) 0.22304(13) 1.0633(5) 0.0598(12) Uani 1.0 4 d .
O12 O 0.5412(3) 0.02865(14) 1.0794(5) 0.0704(14) Uani 1.0 4 d .
O13 O 0.53883(18) -0.03042(15) 0.9198(4) 0.0581(11) Uani 1.0 4 d .
O14 O 0.9636(3) 0.03156(15) 1.0851(6) 0.0923(19) Uani 1.0 4 d .
O15 O 1.0418(3) 0.02726(18) 0.9252(5) 0.0771(14) Uani 1.0 4 d .
N1 N 0.87098(13) 0.11094(11) 0.7984(4) 0.0229(7) Uani 1.0 4 d .
N2 N 0.63369(12) 0.11283(10) 0.8006(3) 0.0182(6) Uani 1.0 4 d .
N3 N 0.86942(16) 0.13172(13) 0.5118(4) 0.0269(7) Uani 1.0 4 d .
N4 N 0.92806(14) 0.20681(11) 0.7423(4) 0.0256(7) Uani 1.0 4 d .
N5 N 0.63505(16) 0.13513(12) 0.5147(4) 0.0247(7) Uani 1.0 4 d .
N6 N 0.58007(14) 0.21008(11) 0.7525(4) 0.0255(7) Uani 1.0 4 d .
N7 N 0.7481(4) -0.08224(15) 0.3746(5) 0.0758(13) Uani 1.0 4 d .
N8 N 0.5595(3) -0.16952(18) 0.5760(5) 0.0720(14) Uani 1.0 4 d .
N9 N 0.7493(4) 0.02434(19) 0.1143(5) 0.0842(14) Uani 1.0 4 d .
N10 N 0.7651(5) -0.0418(3) 0.7699(8) 0.124(3) Uani 1.0 4 d .
C1 C 0.81230(15) 0.08118(12) 0.8137(5) 0.0223(7) Uani 1.0 4 d .
C2 C 0.75244(18) 0.11246(9) 0.8337(3) 0.0221(6) Uani 1.0 4 d .
C3 C 0.69179(15) 0.08176(12) 0.8132(5) 0.0221(7) Uani 1.0 4 d .
C4 C 0.92551(16) 0.08364(14) 0.7412(4) 0.0236(8) Uani 1.0 4 d .
C5 C 0.8510(2) 0.15373(15) 0.4029(5) 0.0335(10) Uani 1.0 4 d .
C6 C 0.8493(3) 0.13179(17) 0.2837(5) 0.0396(11) Uani 1.0 4 d .
C7 C 0.8659(3) 0.08504(18) 0.2735(5) 0.0385(11) Uani 1.0 4 d .
C8 C 0.90348(19) 0.01123(16) 0.3770(5) 0.0326(9) Uani 1.0 4 d .
C9 C 0.92081(19) -0.01265(15) 0.4860(5) 0.0306(9) Uani 1.0 4 d .
C10 C 0.92328(17) 0.01200(15) 0.6059(5) 0.0272(9) Uani 1.0 4 d .
C11 C 0.90999(17) 0.05971(15) 0.6153(4) 0.0247(8) Uani 1.0 4 d .
C12 C 0.88830(19) 0.08460(14) 0.5041(4) 0.0254(9) Uani 1.0 4 d .
C13 C 0.88656(19) 0.06015(16) 0.3846(5) 0.0307(9) Uani 1.0 4 d .
C14 C 0.9356(3) -0.08591(18) 0.3738(6) 0.0494(13) Uani 1.0 4 d .
C15 C 0.88922(17) 0.13132(14) 0.9256(4) 0.0233(8) Uani 1.0 4 d .
C16 C 0.94615(18) 0.24163(14) 0.6624(5) 0.0292(9) Uani 1.0 4 d .
C17 C 1.00581(19) 0.26578(15) 0.6712(5) 0.0352(9) Uani 1.0 4 d .
C18 C 1.04842(19) 0.25331(15) 0.7657(5) 0.0343(10) Uani 1.0 4 d .
C19 C 1.07564(18) 0.20287(16) 0.9522(5) 0.0313(9) Uani 1.0 4 d .
C20 C 1.05885(17) 0.16676(15) 1.0349(4) 0.0267(8) Uani 1.0 4 d .
C21 C 0.99812(18) 0.14444(14) 1.0213(4) 0.0257(8) Uani 1.0 4 d .
C22 C 0.95390(17) 0.15672(13) 0.9270(4) 0.0224(8) Uani 1.0 4 d .
C23 C 0.97067(16) 0.19374(13) 0.8388(4) 0.0232(8) Uani 1.0 4 d .
C24 C 1.03206(17) 0.21661(14) 0.8531(4) 0.0286(9) Uani 1.0 4 d .
C25 C 1.16105(18) 0.16929(19) 1.1442(5) 0.0447(12) Uani 1.0 4 d .
C26 C 0.57815(16) 0.08645(14) 0.7456(4) 0.0235(8) Uani 1.0 4 d .
C27 C 0.6530(2) 0.15730(15) 0.4075(4) 0.0313(9) Uani 1.0 4 d .
C28 C 0.6532(3) 0.13621(16) 0.2855(5) 0.0374(10) Uani 1.0 4 d .
C29 C 0.6344(2) 0.08983(16) 0.2761(5) 0.0330(10) Uani 1.0 4 d .
C30 C 0.59611(19) 0.01604(16) 0.3763(5) 0.0316(9) Uani 1.0 4 d .
C31 C 0.57942(18) -0.00847(14) 0.4844(5) 0.0277(9) Uani 1.0 4 d .
C32 C 0.57694(17) 0.01543(15) 0.6041(4) 0.0261(8) Uani 1.0 4 d .
C33 C 0.59237(16) 0.06292(14) 0.6176(4) 0.0232(8) Uani 1.0 4 d .
C34 C 0.61411(18) 0.08858(14) 0.5058(4) 0.0239(8) Uani 1.0 4 d .
C35 C 0.61490(19) 0.06412(15) 0.3857(4) 0.0277(8) Uani 1.0 4 d .
C36 C 0.5609(3) -0.08004(16) 0.3680(5) 0.0397(11) Uani 1.0 4 d .
C37 C 0.61636(18) 0.13212(14) 0.9297(4) 0.0250(8) Uani 1.0 4 d .
C38 C 0.56325(17) 0.24607(14) 0.6767(5) 0.0296(9) Uani 1.0 4 d .
C39 C 0.50458(18) 0.27159(14) 0.6887(5) 0.0336(9) Uani 1.0 4 d .
C40 C 0.46179(18) 0.25970(14) 0.7845(4) 0.0305(9) Uani 1.0 4 d .
C41 C 0.43329(19) 0.20744(14) 0.9650(5) 0.0297(9) Uani 1.0 4 d .
C42 C 0.44907(17) 0.16945(16) 1.0426(4) 0.0285(8) Uani 1.0 4 d .
C43 C 0.50860(17) 0.14577(14) 1.0261(4) 0.0271(8) Uani 1.0 4 d .
C44 C 0.55261(16) 0.15879(13) 0.9347(4) 0.0225(8) Uani 1.0 4 d .
C45 C 0.53749(17) 0.19750(13) 0.8504(4) 0.0237(8) Uani 1.0 4 d .
C46 C 0.47753(17) 0.22118(13) 0.8674(4) 0.0254(8) Uani 1.0 4 d .
C47 C 0.34872(18) 0.17409(16) 1.1578(5) 0.0393(10) Uani 1.0 4 d .
C48 C 0.7541(2) 0.24871(10) 0.5791(3) 0.0248(6) Uani 1.0 4 d .
C49 C 0.7543(3) 0.29722(12) 0.5180(4) 0.0366(8) Uani 1.0 4 d .
C50 C 0.7486(3) -0.04681(16) 0.4274(5) 0.0540(10) Uani 1.0 4 d .
C51 C 0.7491(3) 0.00007(17) 0.4866(5) 0.0615(12) Uani 1.0 4 d .
C52 C 0.5912(3) -0.14770(17) 0.6461(5) 0.0505(12) Uani 1.0 4 d .
C53 C 0.6304(4) -0.1190(3) 0.7374(8) 0.0746(19) Uani 1.0 4 d .
C54 C 0.2761(3) 0.0102(3) 0.0906(6) 0.0654(15) Uani 1.0 4 d .
C55 C 0.3121(4) 0.0539(3) 0.0564(7) 0.085(2) Uani 1.0 4 d .
C58 C 0.8085(5) -0.0688(3) 0.7721(9) 0.097(3) Uani 1.0 4 d .
C59 C 0.8604(5) -0.1084(4) 0.7611(12) 0.149(5) Uani 1.0 4 d .
H1A H 0.8178 0.0597 0.8886 0.0268 Uiso 1.0 4 calc R
H1B H 0.8062 0.0612 0.7359 0.0268 Uiso 1.0 4 calc R
H2 H 0.7525 0.1254 0.9235 0.0265 Uiso 1.0 4 calc R
H3A H 0.6970 0.0623 0.7342 0.0265 Uiso 1.0 4 calc R
H3B H 0.6861 0.0599 0.8872 0.0265 Uiso 1.0 4 calc R
H4A H 0.9395 0.0590 0.8036 0.0283 Uiso 1.0 4 calc R
H4B H 0.9627 0.1055 0.7278 0.0283 Uiso 1.0 4 calc R
H5 H 0.8385 0.1863 0.4080 0.0402 Uiso 1.0 4 calc R
H6 H 0.8365 0.1493 0.2095 0.0475 Uiso 1.0 4 calc R
H7 H 0.8637 0.0693 0.1925 0.0462 Uiso 1.0 4 calc R
H8 H 0.9027 -0.0048 0.2964 0.0391 Uiso 1.0 4 calc R
H10 H 0.9345 -0.0052 0.6816 0.0326 Uiso 1.0 4 calc R
H14A H 0.9670 -0.0716 0.3139 0.0593 Uiso 1.0 4 calc R
H14B H 0.8919 -0.0846 0.3362 0.0593 Uiso 1.0 4 calc R
H14C H 0.9476 -0.1192 0.3899 0.0593 Uiso 1.0 4 calc R
H15A H 0.8905 0.1052 0.9898 0.0280 Uiso 1.0 4 calc R
H15B H 0.8549 0.1540 0.9526 0.0280 Uiso 1.0 4 calc R
H16 H 0.9169 0.2506 0.5956 0.0350 Uiso 1.0 4 calc R
H17 H 1.0163 0.2905 0.6121 0.0422 Uiso 1.0 4 calc R
H18 H 1.0891 0.2692 0.7728 0.0412 Uiso 1.0 4 calc R
H19 H 1.1164 0.2186 0.9613 0.0376 Uiso 1.0 4 calc R
H21 H 0.9869 0.1197 1.0798 0.0309 Uiso 1.0 4 calc R
H25A H 1.1818 0.1706 1.0592 0.0536 Uiso 1.0 4 calc R
H25B H 1.1872 0.1493 1.2019 0.0536 Uiso 1.0 4 calc R
H25C H 1.1579 0.2016 1.1797 0.0536 Uiso 1.0 4 calc R
H26A H 0.5412 0.1087 0.7344 0.0282 Uiso 1.0 4 calc R
H26B H 0.5644 0.0616 0.8078 0.0282 Uiso 1.0 4 calc R
H27 H 0.6667 0.1896 0.4141 0.0376 Uiso 1.0 4 calc R
H28 H 0.6659 0.1537 0.2113 0.0448 Uiso 1.0 4 calc R
H29 H 0.6346 0.0746 0.1943 0.0396 Uiso 1.0 4 calc R
H30 H 0.5951 0.0007 0.2947 0.0379 Uiso 1.0 4 calc R
H32 H 0.5641 -0.0020 0.6784 0.0313 Uiso 1.0 4 calc R
H36A H 0.6052 -0.0821 0.3332 0.0476 Uiso 1.0 4 calc R
H36B H 0.5331 -0.0628 0.3072 0.0476 Uiso 1.0 4 calc R
H36C H 0.5435 -0.1122 0.3812 0.0476 Uiso 1.0 4 calc R
H37A H 0.6516 0.1538 0.9583 0.0299 Uiso 1.0 4 calc R
H37B H 0.6144 0.1053 0.9917 0.0299 Uiso 1.0 4 calc R
H38 H 0.5926 0.2552 0.6103 0.0356 Uiso 1.0 4 calc R
H39 H 0.4948 0.2968 0.6308 0.0403 Uiso 1.0 4 calc R
H40 H 0.4223 0.2769 0.7953 0.0366 Uiso 1.0 4 calc R
H41 H 0.3935 0.2241 0.9768 0.0357 Uiso 1.0 4 calc R
H43 H 0.5186 0.1196 1.0808 0.0325 Uiso 1.0 4 calc R
H47A H 0.3263 0.1775 1.0748 0.0472 Uiso 1.0 4 calc R
H47B H 0.3549 0.2057 1.1964 0.0472 Uiso 1.0 4 calc R
H47C H 0.3224 0.1543 1.2155 0.0472 Uiso 1.0 4 calc R
H49A H 0.7752 0.2954 0.4332 0.0439 Uiso 1.0 4 calc R
H49B H 0.7785 0.3195 0.5728 0.0439 Uiso 1.0 4 calc R
H49C H 0.7093 0.3084 0.5081 0.0439 Uiso 1.0 4 calc R
H51A H 0.7058 0.0145 0.4788 0.0738 Uiso 1.0 4 calc R
H51B H 0.7812 0.0203 0.4431 0.0738 Uiso 1.0 4 calc R
H51C H 0.7605 -0.0029 0.5779 0.0738 Uiso 1.0 4 calc R
H53A H 0.6245 -0.1314 0.8249 0.0895 Uiso 1.0 4 calc R
H53B H 0.6159 -0.0857 0.7342 0.0895 Uiso 1.0 4 calc R
H53C H 0.6765 -0.1208 0.7135 0.0895 Uiso 1.0 4 calc R
H55A H 0.3217 0.0537 -0.0361 0.1018 Uiso 1.0 4 calc R
H55B H 0.3529 0.0551 0.1052 0.1018 Uiso 1.0 4 calc R
H55C H 0.2855 0.0819 0.0772 0.1018 Uiso 1.0 4 calc R
H59A H 0.8569 -0.1238 0.6765 0.1783 Uiso 1.0 4 calc R
H59B H 0.8533 -0.1321 0.8289 0.1783 Uiso 1.0 4 calc R
H59C H 0.9039 -0.0944 0.7707 0.1783 Uiso 1.0 4 calc R

loop_
_atom_site_aniso_label
_atom_site_aniso_U_11
_atom_site_aniso_U_22
_atom_site_aniso_U_33
_atom_site_aniso_U_12
_atom_site_aniso_U_13
_atom_site_aniso_U_23
Zn1 0.02225(18) 0.0245(2) 0.0223(3) -0.00125(15) -0.00072(16) 0.00283(19)
Zn2 0.02183(17) 0.0237(2) 0.0227(3) 0.00029(15) 0.00007(16) 0.00253(19)
Cl1 0.0290(4) 0.0334(4) 0.0417(5) -0.0001(5) -0.0014(5) 0.0060(4)
Cl2 0.0559(9) 0.0345(8) 0.0278(8) -0.0148(7) 0.0000 0.0000
Cl3 0.0937(16) 0.0568(11) 0.0399(11) 0.0403(11) 0.0000 0.0000
O1 0.0213(10) 0.0263(10) 0.0267(11) -0.0001(11) 0.0016(13) 0.0057(8)
O2 0.0486(18) 0.0290(15) 0.041(2) 0.0081(13) -0.0019(15) -0.0125(15)
O3 0.0288(14) 0.0427(17) 0.0346(17) -0.0069(12) -0.0103(13) 0.0097(14)
O4 0.0447(17) 0.0285(15) 0.0292(17) -0.0085(12) 0.0018(13) -0.0063(13)
O5 0.0281(13) 0.0431(17) 0.0348(17) 0.0038(12) 0.0113(13) 0.0091(14)
O6 0.0279(13) 0.0293(14) 0.0387(18) 0.0006(11) 0.0000(12) 0.0119(13)
O7 0.0267(13) 0.0294(14) 0.0380(18) -0.0004(11) -0.0004(12) 0.0100(13)
O8 0.0374(18) 0.048(3) 0.089(4) 0.0037(16) 0.015(2) -0.005(3)
O9 0.0508(18) 0.0317(13) 0.0593(17) -0.0030(16) -0.001(2) 0.0022(12)
O10 0.131(4) 0.062(2) 0.0404(17) -0.005(4) -0.012(4) 0.0070(15)
O11 0.0382(18) 0.043(2) 0.099(4) 0.0019(15) -0.024(2) -0.011(3)
O12 0.106(4) 0.048(3) 0.056(3) -0.023(3) -0.042(3) -0.003(2)
O13 0.052(2) 0.075(3) 0.047(3) -0.0139(19) 0.0097(19) -0.017(3)
O14 0.150(5) 0.043(3) 0.084(4) 0.028(3) 0.065(4) 0.004(3)
O15 0.071(3) 0.089(4) 0.071(4) 0.008(3) 0.025(3) 0.009(3)
N1 0.0191(13) 0.0249(15) 0.0248(18) -0.0019(11) 0.0009(13) -0.0018(14)
N2 0.0164(12) 0.0205(14) 0.0176(16) -0.0015(10) 0.0009(12) 0.0010(13)
N3 0.0283(16) 0.0309(17) 0.0215(18) -0.0025(13) 0.0023(13) 0.0033(15)
N4 0.0231(14) 0.0284(16) 0.0253(17) -0.0033(12) -0.0035(13) 0.0022(14)
N5 0.0277(15) 0.0251(16) 0.0213(17) -0.0028(12) -0.0018(13) 0.0003(14)
N6 0.0267(15) 0.0241(15) 0.0258(17) 0.0014(12) 0.0021(13) 0.0042(14)
N7 0.088(4) 0.051(3) 0.088(4) 0.007(4) -0.018(5) -0.008(3)
N8 0.108(4) 0.055(3) 0.053(3) -0.025(3) -0.010(3) 0.005(3)
N9 0.088(4) 0.084(4) 0.081(4) -0.018(4) -0.005(5) -0.005(3)
N10 0.160(9) 0.101(5) 0.110(6) -0.016(6) -0.000(7) -0.003(5)
C1 0.0194(14) 0.0224(16) 0.0252(19) -0.0001(12) -0.0008(16) -0.0022(17)
C2 0.0234(14) 0.0207(12) 0.0221(14) 0.0008(15) -0.0022(17) 0.0024(10)
C3 0.0203(15) 0.0232(16) 0.0228(19) 0.0021(12) -0.0023(15) 0.0017(17)
C4 0.0196(16) 0.0282(19) 0.0229(19) 0.0044(14) -0.0007(14) -0.0029(16)
C5 0.038(2) 0.033(3) 0.030(3) 0.0028(17) 0.0006(18) 0.0063(18)
C6 0.053(3) 0.044(3) 0.022(3) 0.001(2) -0.0003(19) 0.0076(19)
C7 0.044(3) 0.048(3) 0.023(3) 0.003(2) 0.0017(18) -0.0045(19)
C8 0.036(2) 0.035(3) 0.027(3) -0.0008(17) 0.0014(18) -0.0091(19)
C9 0.0280(19) 0.033(2) 0.031(3) 0.0030(16) 0.0032(16) -0.0060(19)
C10 0.0217(16) 0.030(2) 0.030(3) 0.0013(14) -0.0015(15) -0.0027(18)
C11 0.0201(15) 0.035(2) 0.0192(18) -0.0007(14) 0.0009(14) -0.0012(16)
C12 0.0236(18) 0.0299(19) 0.023(3) -0.0005(14) 0.0067(14) -0.0023(17)
C13 0.0289(18) 0.040(3) 0.023(2) 0.0001(17) 0.0044(16) -0.0038(19)
C14 0.055(3) 0.044(3) 0.050(4) 0.014(3) -0.007(3) -0.025(3)
C15 0.0221(16) 0.0270(19) 0.0210(19) -0.0025(14) -0.0013(14) 0.0013(16)
C16 0.0254(16) 0.0320(19) 0.030(3) -0.0035(14) -0.0007(15) 0.0071(17)
C17 0.0316(18) 0.035(2) 0.039(3) -0.0092(16) -0.0004(18) 0.0137(19)
C18 0.0289(18) 0.037(3) 0.037(3) -0.0088(16) 0.0001(17) 0.0048(18)
C19 0.0244(17) 0.039(3) 0.031(3) -0.0043(16) -0.0084(16) 0.0036(18)
C20 0.0250(16) 0.032(2) 0.0231(19) -0.0006(15) -0.0051(14) 0.0030(17)
C21 0.0289(18) 0.0287(19) 0.0197(18) -0.0014(15) -0.0025(15) 0.0001(16)
C22 0.0228(16) 0.0236(18) 0.0209(18) -0.0015(13) 0.0015(14) -0.0017(15)
C23 0.0219(15) 0.0263(17) 0.0214(19) 0.0010(13) 0.0002(14) -0.0011(15)
C24 0.0236(16) 0.033(2) 0.029(3) -0.0047(14) 0.0001(15) 0.0035(16)
C25 0.0272(18) 0.063(3) 0.044(3) -0.012(2) -0.0144(17) 0.010(3)
C26 0.0192(16) 0.0289(19) 0.0223(19) -0.0033(14) 0.0001(14) -0.0008(16)
C27 0.043(3) 0.030(2) 0.020(2) -0.0008(17) -0.0017(17) 0.0034(16)
C28 0.048(3) 0.041(3) 0.023(3) -0.006(2) -0.0024(18) 0.0055(18)
C29 0.045(3) 0.035(3) 0.019(2) 0.0007(18) -0.0018(17) 0.0055(17)
C30 0.038(2) 0.034(2) 0.023(2) -0.0041(17) -0.0066(17) -0.0025(18)
C31 0.0259(18) 0.0259(18) 0.031(3) -0.0026(14) -0.0019(16) -0.0030(18)
C32 0.0262(17) 0.031(2) 0.021(2) -0.0066(15) -0.0027(15) 0.0014(17)
C33 0.0182(15) 0.0261(18) 0.025(2) -0.0011(13) -0.0027(15) -0.0008(16)
C34 0.0234(17) 0.0265(18) 0.022(3) 0.0022(14) -0.0014(14) 0.0012(16)
C35 0.0301(18) 0.030(2) 0.023(2) -0.0006(16) -0.0008(16) 0.0020(17)
C36 0.047(3) 0.034(3) 0.038(3) -0.0045(19) -0.002(2) -0.010(2)
C37 0.0262(17) 0.030(2) 0.0190(19) 0.0045(15) -0.0002(15) -0.0025(17)
C38 0.0280(17) 0.0296(18) 0.031(3) 0.0024(14) 0.0029(17) 0.0084(17)
C39 0.0315(18) 0.0316(19) 0.038(3) 0.0049(15) 0.0039(19) 0.0094(19)
C40 0.0311(18) 0.0301(19) 0.030(3) 0.0056(15) 0.0022(16) 0.0027(16)
C41 0.0286(18) 0.0261(18) 0.034(3) 0.0065(15) 0.0029(16) -0.0010(17)
C42 0.0257(17) 0.032(2) 0.027(2) 0.0020(16) 0.0027(14) -0.0005(18)
C43 0.0225(17) 0.032(2) 0.027(2) 0.0012(15) -0.0016(15) -0.0012(17)
C44 0.0221(16) 0.0242(18) 0.0213(18) 0.0015(13) -0.0017(14) -0.0008(15)
C45 0.0248(16) 0.0259(17) 0.0205(19) 0.0022(14) 0.0004(14) 0.0015(14)
C46 0.0273(17) 0.0252(17) 0.0238(19) 0.0017(14) -0.0006(15) 0.0022(15)
C47 0.0295(18) 0.046(3) 0.042(3) 0.0071(18) 0.0113(17) 0.004(2)
C48 0.0253(15) 0.0243(14) 0.0247(15) -0.0000(16) -0.0021(17) 0.0007(11)
C49 0.039(2) 0.0293(16) 0.0417(19) -0.002(2) -0.002(3) 0.0132(14)
C50 0.046(3) 0.055(3) 0.062(3) 0.006(3) 0.002(4) -0.005(2)
C51 0.035(2) 0.072(3) 0.078(4) -0.008(3) -0.001(3) -0.025(3)
C52 0.063(3) 0.045(3) 0.043(3) -0.001(3) 0.004(3) 0.007(2)
C53 0.076(4) 0.073(4) 0.075(5) -0.012(4) -0.017(4) 0.007(4)
C54 0.075(4) 0.074(4) 0.047(3) -0.010(3) 0.000(3) -0.003(3)
C55 0.102(6) 0.084(5) 0.069(5) -0.024(4) -0.007(4) 0.003(4)
C58 0.092(6) 0.089(6) 0.110(7) -0.006(5) 0.008(5) 0.044(5)
C59 0.120(8) 0.142(9) 0.184(13) -0.028(7) -0.028(8) 0.103(9)

loop_
_atom_type_symbol
_atom_type_description
_atom_type_scat_dispersion_real
_atom_type_scat_dispersion_imag
_atom_type_scat_source
H H 0.0000 0.0000
;
International Tables for Crystallography
(1992, Vol. C, Table 6.1.1.4)
;
Cl Cl 0.1484 0.1585
;
International Tables for Crystallography
(1992, Vol. C, Tables 4.2.6.8 and 6.1.1.4)
;
N N 0.0061 0.0033
;
International Tables for Crystallography
(1992, Vol. C, Tables 4.2.6.8 and 6.1.1.4)
;
O O 0.0106 0.0060
;
International Tables for Crystallography
(1992, Vol. C, Tables 4.2.6.8 and 6.1.1.4)
;
Zn Zn 0.2839 1.4301
;
International Tables for Crystallography
(1992, Vol. C, Tables 4.2.6.8 and 6.1.1.4)
;
C C 0.0033 0.0016
;
International Tables for Crystallography
(1992, Vol. C, Tables 4.2.6.8 and 6.1.1.4)
;

loop_
_geom_angle_atom_site_label_1
_geom_angle_atom_site_label_2
_geom_angle_atom_site_label_3
_geom_angle
_geom_angle_publ_flag
_geom_angle_site_symmetry_1
_geom_angle_site_symmetry_3
O1 Zn1 O6 92.49(10) yes . .
O1 Zn1 N1 82.70(10) yes . .
O1 Zn1 N3 112.91(11) yes . .
O1 Zn1 N4 141.09(11) yes . .
O6 Zn1 N1 170.17(13) yes . .
O6 Zn1 N3 98.45(14) yes . .
O6 Zn1 N4 89.63(12) yes . .
N1 Zn1 N3 91.32(14) yes . .
N1 Zn1 N4 88.79(12) yes . .
N3 Zn1 N4 105.16(13) yes . .
O1 Zn2 O7 92.66(10) yes . .
O1 Zn2 N2 82.88(10) yes . .
O1 Zn2 N5 112.04(11) yes . .
O1 Zn2 N6 140.69(11) yes . .
O7 Zn2 N2 170.27(13) yes . .
O7 Zn2 N5 98.21(13) yes . .
O7 Zn2 N6 89.32(12) yes . .
N2 Zn2 N5 91.48(13) yes . .
N2 Zn2 N6 88.71(12) yes . .
N5 Zn2 N6 106.48(13) yes . .
O8 Cl1 O9 110.1(3) yes . .
O8 Cl1 O10 108.0(3) yes . .
O8 Cl1 O11 108.0(3) yes . .
O9 Cl1 O10 109.77(19) yes . .
O9 Cl1 O11 111.2(3) yes . .
O10 Cl1 O11 109.7(3) yes . .
O12 Cl2 O12 110.4(3) yes . 4_655
O12 Cl2 O13 109.9(3) yes . .
O12 Cl2 O13 109.2(3) yes . 4_655
O12 Cl2 O13 109.2(3) yes 4_655 .
O12 Cl2 O13 109.9(3) yes 4_655 4_655
O13 Cl2 O13 108.2(3) yes . 4_655
O14 Cl3 O14 112.1(4) yes . 4_755
O14 Cl3 O15 108.8(3) yes . .
O14 Cl3 O15 110.9(3) yes . 4_755
O14 Cl3 O15 110.9(3) yes 4_755 .
O14 Cl3 O15 108.8(3) yes 4_755 4_755
O15 Cl3 O15 105.2(4) yes . 4_755
Zn1 O1 Zn2 130.64(11) yes . .
Zn1 O1 C2 114.6(3) yes . .
Zn2 O1 C2 114.2(3) yes . .
C9 O2 C14 115.9(4) yes . .
C20 O3 C25 116.6(4) yes . .
C31 O4 C36 116.5(4) yes . .
C42 O5 C47 117.8(4) yes . .
Zn1 O6 C48 138.2(3) yes . .
Zn2 O7 C48 136.9(3) yes . .
Zn1 N1 C1 105.3(2) yes . .
Zn1 N1 C4 112.6(3) yes . .
Zn1 N1 C15 106.5(3) yes . .
C1 N1 C4 111.6(3) yes . .
C1 N1 C15 109.1(3) yes . .
C4 N1 C15 111.4(3) yes . .
Zn2 N2 C3 105.4(2) yes . .
Zn2 N2 C26 113.4(3) yes . .
Zn2 N2 C37 107.3(3) yes . .
C3 N2 C26 111.2(3) yes . .
C3 N2 C37 109.0(3) yes . .
C26 N2 C37 110.3(3) yes . .
Zn1 N3 C5 113.5(3) yes . .
Zn1 N3 C12 126.2(3) yes . .
C5 N3 C12 118.1(4) yes . .
Zn1 N4 C16 114.2(3) yes . .
Zn1 N4 C23 126.8(3) yes . .
C16 N4 C23 118.0(3) yes . .
Zn2 N5 C27 113.8(3) yes . .
Zn2 N5 C34 126.1(3) yes . .
C27 N5 C34 118.3(4) yes . .
Zn2 N6 C38 114.0(3) yes . .
Zn2 N6 C45 127.4(3) yes . .
C38 N6 C45 117.7(3) yes . .
N1 C1 C2 110.3(3) yes . .
O1 C2 C1 109.9(3) yes . .
O1 C2 C3 109.9(3) yes . .
C1 C2 C3 108.2(3) yes . .
N2 C3 C2 109.6(3) yes . .
N1 C4 C11 114.8(3) yes . .
N3 C5 C6 123.8(4) yes . .
C5 C6 C7 119.6(5) yes . .
C6 C7 C13 119.2(5) yes . .
C9 C8 C13 119.6(5) yes . .
O2 C9 C8 126.1(5) yes . .
O2 C9 C10 114.2(4) yes . .
C8 C9 C10 119.7(4) yes . .
C9 C10 C11 122.0(4) yes . .
C4 C11 C10 117.2(4) yes . .
C4 C11 C12 123.6(4) yes . .
C10 C11 C12 119.0(4) yes . .
N3 C12 C11 120.8(4) yes . .
N3 C12 C13 120.4(4) yes . .
C11 C12 C13 118.7(4) yes . .
C7 C13 C8 120.4(5) yes . .
C7 C13 C12 118.9(4) yes . .
C8 C13 C12 120.7(4) yes . .
N1 C15 C22 114.4(4) yes . .
N4 C16 C17 123.8(4) yes . .
C16 C17 C18 119.0(4) yes . .
C17 C18 C24 119.9(4) yes . .
C20 C19 C24 119.8(4) yes . .
O3 C20 C19 125.8(4) yes . .
O3 C20 C21 114.9(4) yes . .
C19 C20 C21 119.4(4) yes . .
C20 C21 C22 123.0(4) yes . .
C15 C22 C21 117.9(4) yes . .
C15 C22 C23 123.4(4) yes . .
C21 C22 C23 118.6(4) yes . .
N4 C23 C22 120.4(3) yes . .
N4 C23 C24 121.2(4) yes . .
C22 C23 C24 118.4(4) yes . .
C18 C24 C19 121.0(4) yes . .
C18 C24 C23 118.2(4) yes . .
C19 C24 C23 120.8(4) yes . .
N2 C26 C33 114.2(3) yes . .
N5 C27 C28 124.2(4) yes . .
C27 C28 C29 118.0(4) yes . .
C28 C29 C35 120.9(4) yes . .
C31 C30 C35 119.8(4) yes . .
O4 C31 C30 125.4(4) yes . .
O4 C31 C32 114.9(4) yes . .
C30 C31 C32 119.7(4) yes . .
C31 C32 C33 122.7(4) yes . .
C26 C33 C32 117.9(4) yes . .
C26 C33 C34 123.4(4) yes . .
C32 C33 C34 118.3(4) yes . .
N5 C34 C33 121.2(4) yes . .
N5 C34 C35 120.8(4) yes . .
C33 C34 C35 118.0(4) yes . .
C29 C35 C30 121.0(4) yes . .
C29 C35 C34 117.7(4) yes . .
C30 C35 C34 121.3(4) yes . .
N2 C37 C44 114.7(4) yes . .
N6 C38 C39 123.9(4) yes . .
C38 C39 C40 119.3(4) yes . .
C39 C40 C46 118.7(4) yes . .
C42 C41 C46 118.7(4) yes . .
O5 C42 C41 124.7(4) yes . .
O5 C42 C43 115.2(4) yes . .
C41 C42 C43 120.1(4) yes . .
C42 C43 C44 122.5(4) yes . .
C37 C44 C43 117.8(4) yes . .
C37 C44 C45 123.0(4) yes . .
C43 C44 C45 119.2(4) yes . .
N6 C45 C44 120.4(4) yes . .
N6 C45 C46 121.5(4) yes . .
C44 C45 C46 118.1(4) yes . .
C40 C46 C41 119.7(4) yes . .
C40 C46 C45 118.8(4) yes . .
C41 C46 C45 121.5(4) yes . .
O6 C48 O7 125.6(3) yes . .
O6 C48 C49 118.1(4) yes . .
O7 C48 C49 116.3(4) yes . .
N7 C50 C51 176.2(6) yes . .
N8 C52 C53 178.4(6) yes . .
N9 C54 C55 176.9(7) yes 4_655 .
N10 C58 C59 172.1(10) yes . .
N1 C1 H1A 109.580 no . .
N1 C1 H1B 109.593 no . .
C2 C1 H1A 109.594 no . .
C2 C1 H1B 109.584 no . .
H1A C1 H1B 108.143 no . .
O1 C2 H2 109.594 no . .
C1 C2 H2 109.610 no . .
C3 C2 H2 109.603 no . .
N2 C3 H3A 109.743 no . .
N2 C3 H3B 109.754 no . .
C2 C3 H3A 109.740 no . .
C2 C3 H3B 109.740 no . .
H3A C3 H3B 108.218 no . .
N1 C4 H4A 108.564 no . .
N1 C4 H4B 108.574 no . .
C11 C4 H4A 108.560 no . .
C11 C4 H4B 108.571 no . .
H4A C4 H4B 107.548 no . .
N3 C5 H5 118.111 no . .
C6 C5 H5 118.110 no . .
C5 C6 H6 120.202 no . .
C7 C6 H6 120.227 no . .
C6 C7 H7 120.414 no . .
C13 C7 H7 120.391 no . .
C9 C8 H8 120.215 no . .
C13 C8 H8 120.204 no . .
C9 C10 H10 118.990 no . .
C11 C10 H10 118.983 no . .
O2 C14 H14A 109.475 no . .
O2 C14 H14B 109.464 no . .
O2 C14 H14C 109.468 no . .
H14A C14 H14B 109.471 no . .
H14A C14 H14C 109.474 no . .
H14B C14 H14C 109.476 no . .
N1 C15 H15A 108.674 no . .
N1 C15 H15B 108.667 no . .
C22 C15 H15A 108.674 no . .
C22 C15 H15B 108.666 no . .
H15A C15 H15B 107.605 no . .
N4 C16 H16 118.112 no . .
C17 C16 H16 118.122 no . .
C16 C17 H17 120.501 no . .
C18 C17 H17 120.507 no . .
C17 C18 H18 120.076 no . .
C24 C18 H18 120.066 no . .
C20 C19 H19 120.124 no . .
C24 C19 H19 120.101 no . .
C20 C21 H21 118.484 no . .
C22 C21 H21 118.484 no . .
O3 C25 H25A 109.464 no . .
O3 C25 H25B 109.455 no . .
O3 C25 H25C 109.467 no . .
H25A C25 H25B 109.479 no . .
H25A C25 H25C 109.480 no . .
H25B C25 H25C 109.481 no . .
N2 C26 H26A 108.714 no . .
N2 C26 H26B 108.709 no . .
C33 C26 H26A 108.702 no . .
C33 C26 H26B 108.702 no . .
H26A C26 H26B 107.615 no . .
N5 C27 H27 117.910 no . .
C28 C27 H27 117.905 no . .
C27 C28 H28 121.010 no . .
C29 C28 H28 121.012 no . .
C28 C29 H29 119.526 no . .
C35 C29 H29 119.554 no . .
C31 C30 H30 120.117 no . .
C35 C30 H30 120.101 no . .
C31 C32 H32 118.639 no . .
C33 C32 H32 118.640 no . .
O4 C36 H36A 109.470 no . .
O4 C36 H36B 109.470 no . .
O4 C36 H36C 109.473 no . .
H36A C36 H36B 109.467 no . .
H36A C36 H36C 109.475 no . .
H36B C36 H36C 109.472 no . .
N2 C37 H37A 108.567 no . .
N2 C37 H37B 108.578 no . .
C44 C37 H37A 108.586 no . .
C44 C37 H37B 108.594 no . .
H37A C37 H37B 107.551 no . .
N6 C38 H38 118.034 no . .
C39 C38 H38 118.031 no . .
C38 C39 H39 120.335 no . .
C40 C39 H39 120.344 no . .
C39 C40 H40 120.634 no . .
C46 C40 H40 120.641 no . .
C42 C41 H41 120.669 no . .
C46 C41 H41 120.665 no . .
C42 C43 H43 118.763 no . .
C44 C43 H43 118.764 no . .
O5 C47 H47A 109.477 no . .
O5 C47 H47B 109.482 no . .
O5 C47 H47C 109.486 no . .
H47A C47 H47B 109.458 no . .
H47A C47 H47C 109.460 no . .
H47B C47 H47C 109.464 no . .
C48 C49 H49A 109.476 no . .
C48 C49 H49B 109.468 no . .
C48 C49 H49C 109.458 no . .
H49A C49 H49B 109.475 no . .
H49A C49 H49C 109.476 no . .
H49B C49 H49C 109.474 no . .
C50 C51 H51A 109.471 no . .
C50 C51 H51B 109.475 no . .
C50 C51 H51C 109.468 no . .
H51A C51 H51B 109.472 no . .
H51A C51 H51C 109.471 no . .
H51B C51 H51C 109.470 no . .
C52 C53 H53A 109.476 no . .
C52 C53 H53B 109.460 no . .
C52 C53 H53C 109.472 no . .
H53A C53 H53B 109.465 no . .
H53A C53 H53C 109.483 no . .
H53B C53 H53C 109.471 no . .
C54 C55 H55A 109.479 no . .
C54 C55 H55B 109.470 no . .
C54 C55 H55C 109.470 no . .
H55A C55 H55B 109.475 no . .
H55A C55 H55C 109.460 no . .
H55B C55 H55C 109.473 no . .
C58 C59 H59A 109.466 no . .
C58 C59 H59B 109.474 no . .
C58 C59 H59C 109.459 no . .
H59A C59 H59B 109.490 no . .
H59A C59 H59C 109.463 no . .
H59B C59 H59C 109.476 no . .

loop_
_geom_bond_atom_site_label_1
_geom_bond_atom_site_label_2
_geom_bond_distance
_geom_bond_publ_flag
_geom_bond_site_symmetry_2
Zn1 O1 2.001(3) yes .
Zn1 O6 2.015(4) yes .
Zn1 N1 2.111(4) yes .
Zn1 N3 2.127(4) yes .
Zn1 N4 2.163(3) yes .
Zn2 O1 2.008(3) yes .
Zn2 O7 2.025(3) yes .
Zn2 N2 2.108(3) yes .
Zn2 N5 2.125(4) yes .
Zn2 N6 2.159(3) yes .
Cl1 O8 1.431(4) yes .
Cl1 O9 1.438(3) yes .
Cl1 O10 1.421(4) yes .
Cl1 O11 1.429(4) yes .
Cl2 O12 1.421(5) yes .
Cl2 O12 1.421(5) yes 4_655
Cl2 O13 1.441(5) yes .
Cl2 O13 1.441(5) yes 4_655
Cl3 O14 1.397(6) yes .
Cl3 O14 1.397(6) yes 4_755
Cl3 O15 1.447(6) yes .
Cl3 O15 1.447(6) yes 4_755
O1 C2 1.404(4) yes .
O2 C9 1.362(6) yes .
O2 C14 1.447(7) yes .
O3 C20 1.363(5) yes .
O3 C25 1.440(5) yes .
O4 C31 1.357(5) yes .
O4 C36 1.433(6) yes .
O5 C42 1.357(5) yes .
O5 C47 1.427(5) yes .
O6 C48 1.251(5) yes .
O7 C48 1.262(5) yes .
N1 C1 1.474(5) yes .
N1 C4 1.480(5) yes .
N1 C15 1.486(6) yes .
N2 C3 1.482(5) yes .
N2 C26 1.474(5) yes .
N2 C37 1.488(5) yes .
N3 C5 1.342(6) yes .
N3 C12 1.380(6) yes .
N4 C16 1.334(6) yes .
N4 C23 1.379(5) yes .
N5 C27 1.327(6) yes .
N5 C34 1.378(6) yes .
N6 C38 1.326(6) yes .
N6 C45 1.385(5) yes .
N7 C50 1.134(7) yes .
N8 C52 1.152(8) yes .
N9 C54 1.127(9) yes 4_655
N10 C58 1.167(13) yes .
C1 C2 1.524(5) yes .
C2 C3 1.528(5) yes .
C4 C11 1.503(6) yes .
C5 C6 1.381(7) yes .
C6 C7 1.359(7) yes .
C7 C13 1.413(7) yes .
C8 C9 1.362(7) yes .
C8 C13 1.418(7) yes .
C9 C10 1.423(7) yes .
C10 C11 1.369(6) yes .
C11 C12 1.420(6) yes .
C12 C13 1.417(6) yes .
C15 C22 1.506(5) yes .
C16 C17 1.402(6) yes .
C17 C18 1.359(7) yes .
C18 C24 1.413(6) yes .
C19 C20 1.371(6) yes .
C19 C24 1.416(6) yes .
C20 C21 1.402(6) yes .
C21 C22 1.378(6) yes .
C22 C23 1.426(6) yes .
C23 C24 1.421(5) yes .
C26 C33 1.512(6) yes .
C27 C28 1.397(7) yes .
C28 C29 1.360(7) yes .
C29 C35 1.405(6) yes .
C30 C31 1.360(7) yes .
C30 C35 1.406(6) yes .
C31 C32 1.412(6) yes .
C32 C33 1.376(6) yes .
C33 C34 1.436(6) yes .
C34 C35 1.423(6) yes .
C37 C44 1.508(5) yes .
C38 C39 1.406(6) yes .
C39 C40 1.367(6) yes .
C40 C46 1.419(6) yes .
C41 C42 1.374(6) yes .
C41 C46 1.413(6) yes .
C42 C43 1.401(6) yes .
C43 C44 1.360(6) yes .
C44 C45 1.428(6) yes .
C45 C46 1.409(5) yes .
C48 C49 1.501(5) yes .
C50 C51 1.452(7) yes .
C52 C53 1.480(9) yes .
C54 C55 1.473(10) yes .
C58 C59 1.543(13) yes .
C1 H1A 0.990 no .
C1 H1B 0.990 no .
C2 H2 1.000 no .
C3 H3A 0.990 no .
C3 H3B 0.990 no .
C4 H4A 0.990 no .
C4 H4B 0.990 no .
C5 H5 0.950 no .
C6 H6 0.950 no .
C7 H7 0.950 no .
C8 H8 0.950 no .
C10 H10 0.950 no .
C14 H14A 0.980 no .
C14 H14B 0.980 no .
C14 H14C 0.980 no .
C15 H15A 0.990 no .
C15 H15B 0.990 no .
C16 H16 0.950 no .
C17 H17 0.950 no .
C18 H18 0.950 no .
C19 H19 0.950 no .
C21 H21 0.950 no .
C25 H25A 0.980 no .
C25 H25B 0.980 no .
C25 H25C 0.980 no .
C26 H26A 0.990 no .
C26 H26B 0.990 no .
C27 H27 0.950 no .
C28 H28 0.950 no .
C29 H29 0.950 no .
C30 H30 0.950 no .
C32 H32 0.950 no .
C36 H36A 0.980 no .
C36 H36B 0.980 no .
C36 H36C 0.980 no .
C37 H37A 0.990 no .
C37 H37B 0.990 no .
C38 H38 0.950 no .
C39 H39 0.950 no .
C40 H40 0.950 no .
C41 H41 0.950 no .
C43 H43 0.950 no .
C47 H47A 0.980 no .
C47 H47B 0.980 no .
C47 H47C 0.980 no .
C49 H49A 0.980 no .
C49 H49B 0.980 no .
C49 H49C 0.980 no .
C51 H51A 0.980 no .
C51 H51B 0.980 no .
C51 H51C 0.980 no .
C53 H53A 0.980 no .
C53 H53B 0.980 no .
C53 H53C 0.980 no .
C55 H55A 0.980 no .
C55 H55B 0.980 no .
C55 H55C 0.980 no .
C59 H59A 0.980 no .
C59 H59B 0.980 no .
C59 H59C 0.980 no .

loop_
_geom_contact_atom_site_label_1
_geom_contact_atom_site_label_2
_geom_contact_distance
_geom_contact_publ_flag
_geom_contact_site_symmetry_2
Zn1 O7 3.504(3) no .
Zn1 C11 3.436(5) no .
Zn1 C22 3.448(4) no .
Zn2 O6 3.487(3) no .
Zn2 C33 3.438(4) no .
Zn2 C44 3.464(4) no .
O1 C15 3.407(5) no .
O1 C37 3.433(5) no .
O1 C48 3.253(4) no .
O6 C5 3.061(6) no .
O6 C16 2.936(5) no .
O7 C27 3.059(6) no .
O7 C38 2.913(5) no .
N1 C10 3.584(6) no .
N1 C12 3.162(6) no .
N1 C23 3.123(5) no .
N2 C34 3.159(5) no .
N2 C43 3.594(5) no .
N2 C45 3.131(5) no .
N3 C4 2.968(6) no .
N3 C7 2.799(6) no .
N4 C4 3.455(5) no .
N4 C15 2.955(6) no .
N4 C18 2.803(5) no .
N5 C26 2.995(6) no .
N5 C29 2.783(6) no .
N6 C26 3.469(5) no .
N6 C37 2.952(6) no .
N6 C40 2.817(5) no .
C1 C11 2.935(6) no .
C1 C12 3.572(6) no .
C2 C15 3.011(5) no .
C2 C37 3.015(6) no .
C3 C33 2.926(6) no .
C3 C34 3.571(6) no .
C4 C22 2.874(6) no .
C4 C23 3.380(6) no .
C5 C13 2.731(7) no .
C6 C12 2.761(6) no .
C8 C11 2.825(7) no .
C8 C14 2.804(7) no .
C9 C12 2.814(6) no .
C10 C13 2.768(7) no .
C16 C24 2.742(6) no .
C17 C23 2.762(6) no .
C19 C22 2.826(6) no .
C19 C25 2.815(7) no .
C20 C23 2.826(6) no .
C21 C24 2.762(6) no .
C26 C44 2.871(6) no .
C26 C45 3.403(6) no .
C27 C35 2.738(6) no .
C28 C34 2.766(6) no .
C30 C33 2.829(6) no .
C30 C36 2.791(7) no .
C31 C34 2.822(6) no .
C32 C35 2.758(6) no .
C38 C46 2.738(6) no .
C39 C45 2.755(6) no .
C41 C44 2.820(6) no .
C41 C47 2.808(7) no .
C42 C45 2.808(6) no .
C43 C46 2.755(6) no .
O2 C9 3.568(6) no 4_755
O2 C10 3.383(5) no 4_755
O2 C11 3.396(5) no 4_755
O2 C59 3.458(12) no .
O3 C14 3.147(7) no 4_756
O3 C39 3.459(5) no 2_557
O4 N8 3.333(6) no .
O4 C31 3.412(5) no 4_655
O4 C32 3.292(5) no 4_655
O4 C33 3.450(5) no 4_655
O4 C52 3.124(6) no .
O4 C53 3.438(8) no .
O5 C36 3.181(6) no 4_656
O5 C55 3.523(8) no 1_556
O8 C6 3.469(7) no 1_556
O8 C15 3.340(6) no .
O8 C40 3.512(6) no 2_557
O8 C41 3.235(6) no 2_557
O9 C25 3.490(6) no 2_457
O9 C47 3.536(6) no 2_557
O10 C5 3.263(7) no 1_556
O10 C6 3.357(7) no 1_556
O10 C27 3.264(7) no 1_556
O10 C28 3.321(7) no 1_556
O10 C48 3.381(5) no 1_556
O10 C49 3.317(5) no 1_556
O11 C18 3.597(6) no 2_457
O11 C19 3.255(6) no 2_457
O11 C28 3.474(7) no 1_556
O11 C37 3.346(6) no .
O12 C29 3.282(7) no 1_556
O12 C30 3.299(7) no 1_556
O12 C43 3.398(6) no .
O13 C26 3.391(6) no 4_655
O13 C43 3.554(6) no 4_655
O13 C55 3.435(9) no 4_656
O14 C7 3.175(8) no 1_556
O14 C8 3.320(8) no 1_556
O14 C13 3.578(7) no 1_556
O14 C15 3.591(7) no .
O14 C21 3.311(6) no .
O15 C4 3.441(7) no .
O15 C10 3.565(7) no 4_755
O15 C21 3.550(7) no .
O15 C59 3.479(12) no 4_755
N6 N8 3.584(7) no 4_655
N7 C49 3.560(6) no 3_646
N8 O4 3.333(6) no .
N8 N6 3.584(7) no 4_655
N8 C16 3.513(7) no 3_646
N8 C17 3.416(7) no 3_646
N8 C36 3.310(7) no .
N8 C38 3.470(7) no 4_655
N8 C39 3.360(7) no 4_655
N8 C40 3.357(7) no 4_655
N8 C45 3.561(7) no 4_655
N8 C46 3.438(7) no 4_655
N9 C7 3.370(8) no .
N9 C29 3.427(8) no .
N10 C50 3.574(10) no .
N10 C51 3.184(10) no .
N10 C53 3.527(12) no .
N10 C54 3.546(10) no 4_656
N10 C55 3.384(11) no 4_656
C4 O15 3.441(7) no .
C5 O10 3.263(7) no 1_554
C6 O8 3.469(7) no 1_554
C6 O10 3.357(7) no 1_554
C7 O14 3.175(8) no 1_554
C7 N9 3.370(8) no .
C8 O14 3.320(8) no 1_554
C8 C51 3.381(8) no .
C9 O2 3.568(6) no 4_755
C9 C9 3.326(6) no 4_755
C9 C10 3.432(6) no 4_755
C9 C51 3.542(8) no .
C10 O2 3.383(5) no 4_755
C10 O15 3.565(7) no 4_755
C10 C9 3.432(6) no 4_755
C10 C10 3.219(5) no 4_755
C11 O2 3.396(5) no 4_755
C13 O14 3.578(7) no 1_554
C13 C51 3.452(7) no .
C14 O3 3.147(7) no 4_754
C15 O8 3.340(6) no .
C15 O14 3.591(7) no .
C16 N8 3.513(7) no 3_656
C17 N8 3.416(7) no 3_656
C18 O11 3.597(6) no 2_557
C18 C42 3.579(6) no 2_557
C19 O11 3.255(6) no 2_557
C19 C45 3.552(6) no 2_557
C19 C46 3.478(6) no 2_557
C19 C59 3.561(12) no 4_755
C20 C39 3.530(6) no 2_557
C20 C40 3.426(6) no 2_557
C21 O14 3.311(6) no .
C21 O15 3.550(7) no .
C21 C40 3.442(6) no 2_557
C23 C41 3.523(6) no 2_557
C24 C41 3.494(6) no 2_557
C24 C46 3.564(6) no 2_557
C25 O9 3.490(6) no 2_557
C26 O13 3.391(6) no 4_655
C27 O10 3.264(7) no 1_554
C28 O10 3.321(7) no 1_554
C28 O11 3.474(7) no 1_554
C29 O12 3.282(7) no 1_554
C29 N9 3.427(8) no .
C30 O12 3.299(7) no 1_554
C30 C51 3.371(8) no .
C31 O4 3.412(5) no 4_655
C31 C31 3.294(6) no 4_655
C31 C32 3.446(6) no 4_655
C31 C51 3.489(8) no .
C32 O4 3.292(5) no 4_655
C32 C31 3.446(6) no 4_655
C32 C32 3.274(5) no 4_655
C33 O4 3.450(5) no 4_655
C35 C51 3.450(7) no .
C36 O5 3.181(6) no 4_654
C36 N8 3.310(7) no .
C36 C52 3.509(7) no .
C37 O11 3.346(6) no .
C38 N8 3.470(7) no 4_655
C39 O3 3.459(5) no 2_457
C39 N8 3.360(7) no 4_655
C39 C20 3.530(6) no 2_457
C40 O8 3.512(6) no 2_457
C40 N8 3.357(7) no 4_655
C40 C20 3.426(6) no 2_457
C40 C21 3.442(6) no 2_457
C41 O8 3.235(6) no 2_457
C41 C23 3.523(6) no 2_457
C41 C24 3.494(6) no 2_457
C42 C18 3.579(6) no 2_457
C43 O12 3.398(6) no .
C43 O13 3.554(6) no 4_655
C45 N8 3.561(7) no 4_655
C45 C19 3.552(6) no 2_457
C46 N8 3.438(7) no 4_655
C46 C19 3.478(6) no 2_457
C46 C24 3.564(6) no 2_457
C46 C52 3.393(7) no 4_655
C47 O9 3.536(6) no 2_457
C48 O10 3.381(5) no 1_554
C49 O10 3.317(5) no 1_554
C49 N7 3.560(6) no 3_656
C50 N10 3.574(10) no .
C51 N10 3.184(10) no .
C51 C8 3.381(8) no .
C51 C9 3.542(8) no .
C51 C13 3.452(7) no .
C51 C30 3.371(8) no .
C51 C31 3.489(8) no .
C51 C35 3.450(7) no .
C52 O4 3.124(6) no .
C52 C36 3.509(7) no .
C52 C46 3.393(7) no 4_655
C53 O4 3.438(8) no .
C53 N10 3.527(12) no .
C54 N10 3.546(10) no 4_654
C55 O5 3.523(8) no 1_554
C55 O13 3.435(9) no 4_654
C55 N10 3.384(11) no 4_654
C59 O2 3.458(12) no .
C59 O15 3.479(12) no 4_755
C59 C19 3.561(12) no 4_755
Zn1 H1B 3.1529 no .
Zn1 H2 3.3327 no .
Zn1 H4B 3.0903 no .
Zn1 H5 2.8852 no .
Zn1 H15B 2.8527 no .
Zn1 H16 2.9078 no .
Zn2 H2 3.3137 no .
Zn2 H3A 3.1564 no .
Zn2 H26A 3.1047 no .
Zn2 H27 2.8714 no .
Zn2 H37A 2.8763 no .
Zn2 H38 2.8934 no .
O1 H1A 3.2318 no .
O1 H1B 2.7286 no .
O1 H3A 2.7243 no .
O1 H3B 3.2389 no .
O1 H15B 3.0039 no .
O1 H37A 3.0379 no .
O2 H8 2.6572 no .
O2 H10 2.4769 no .
O3 H19 2.6604 no .
O3 H21 2.4604 no .
O4 H30 2.6390 no .
O4 H32 2.4706 no .
O5 H41 2.6474 no .
O5 H43 2.4680 no .
O6 H5 2.3990 no .
O6 H16 2.3211 no .
O6 H49A 2.6263 no .
O6 H49B 2.6266 no .
O6 H49C 3.1556 no .
O7 H27 2.3879 no .
O7 H38 2.2837 no .
O7 H49A 2.9747 no .
O7 H49B 2.9844 no .
O7 H49C 2.3960 no .
N1 H2 2.7860 no .
N2 H2 2.7738 no .
N3 H1B 3.3168 no .
N3 H4B 3.0381 no .
N3 H6 3.2459 no .
N3 H16 3.5805 no .
N4 H4B 2.9321 no .
N4 H15B 3.0349 no .
N4 H17 3.2573 no .
N5 H3A 3.3131 no .
N5 H26A 3.0749 no .
N5 H28 3.2536 no .
N6 H26A 2.9584 no .
N6 H37A 3.0341 no .
N6 H39 3.2526 no .
N7 H51A 3.0477 no .
N7 H51B 3.0389 no .
N7 H51C 3.0762 no .
N8 H53A 3.0979 no .
N8 H53B 3.0931 no .
N8 H53C 3.1096 no .
N9 H55A 3.0576 no 4_655
N9 H55B 3.0609 no 4_655
N9 H55C 3.0868 no 4_655
N10 H59A 3.1254 no .
N10 H59B 3.1717 no .
N10 H59C 3.2061 no .
C1 H3A 2.5603 no .
C1 H3B 2.7651 no .
C1 H4A 2.6853 no .
C1 H4B 3.2845 no .
C1 H15A 2.5235 no .
C1 H15B 2.6488 no .
C2 H15A 3.2688 no .
C2 H15B 2.7018 no .
C2 H37A 2.7011 no .
C2 H37B 3.2789 no .
C3 H1A 2.7719 no .
C3 H1B 2.5470 no .
C3 H26A 3.2848 no .
C3 H26B 2.6741 no .
C3 H37A 2.6512 no .
C3 H37B 2.5278 no .
C4 H1A 2.7696 no .
C4 H1B 2.5276 no .
C4 H10 2.5736 no .
C4 H15A 2.7456 no .
C4 H15B 3.2878 no .
C5 H7 3.2315 no .
C7 H5 3.2139 no .
C7 H8 2.6411 no .
C8 H7 2.6421 no .
C8 H10 3.2566 no .
C8 H14A 2.7430 no .
C8 H14B 2.7318 no .
C9 H14A 2.6118 no .
C9 H14B 2.6162 no .
C9 H14C 3.1984 no .
C10 H1B 3.0817 no .
C10 H4A 2.4617 no .
C10 H4B 3.0233 no .
C10 H8 3.2729 no .
C11 H1A 3.4085 no .
C11 H1B 2.4700 no .
C12 H1B 3.0086 no .
C12 H4A 3.3585 no .
C12 H4B 2.8398 no .
C12 H5 3.1894 no .
C12 H7 3.3004 no .
C12 H8 3.3198 no .
C12 H10 3.2605 no .
C13 H6 3.2565 no .
C14 H8 2.5057 no .
C15 H1A 2.5148 no .
C15 H1B 3.2617 no .
C15 H2 2.8104 no .
C15 H4A 2.6042 no .
C15 H4B 2.6476 no .
C15 H21 2.5855 no .
C16 H18 3.2433 no .
C18 H16 3.2248 no .
C18 H19 2.6483 no .
C19 H18 2.6466 no .
C19 H21 3.2415 no .
C19 H25A 2.6073 no .
C19 H25C 2.9027 no .
C20 H25A 2.5377 no .
C20 H25B 3.1901 no .
C20 H25C 2.7099 no .
C21 H4A 3.5059 no .
C21 H4B 3.3155 no .
C21 H15A 2.4889 no .
C21 H15B 3.0358 no .
C21 H19 3.2562 no .
C22 H4A 3.0397 no .
C22 H4B 2.5230 no .
C23 H4B 2.7339 no .
C23 H15A 3.3652 no .
C23 H15B 2.8775 no .
C23 H16 3.1823 no .
C23 H18 3.2953 no .
C23 H19 3.3227 no .
C23 H21 3.2671 no .
C24 H17 3.2637 no .
C25 H19 2.5206 no .
C26 H3A 2.5338 no .
C26 H3B 2.7600 no .
C26 H32 2.5930 no .
C26 H37A 3.2725 no .
C26 H37B 2.7115 no .
C27 H29 3.2272 no .
C29 H27 3.2114 no .
C29 H30 2.6335 no .
C30 H29 2.6244 no .
C30 H32 3.2425 no .
C30 H36A 2.7961 no .
C30 H36B 2.6595 no .
C31 H36A 2.6480 no .
C31 H36B 2.5705 no .
C31 H36C 3.1872 no .
C32 H3A 3.1020 no .
C32 H26A 3.0360 no .
C32 H26B 2.4925 no .
C32 H30 3.2586 no .
C33 H3A 2.4649 no .
C33 H3B 3.3956 no .
C34 H3A 3.0093 no .
C34 H26A 2.8613 no .
C34 H26B 3.3809 no .
C34 H27 3.1770 no .
C34 H29 3.2826 no .
C34 H30 3.3202 no .
C34 H32 3.2733 no .
C35 H28 3.2695 no .
C36 H30 2.4907 no .
C37 H2 2.8002 no .
C37 H3A 3.2690 no .
C37 H3B 2.5196 no .
C37 H26A 2.6298 no .
C37 H26B 2.5778 no .
C37 H43 2.5703 no .
C38 H40 3.2600 no .
C40 H38 3.2381 no .
C40 H41 2.6348 no .
C41 H40 2.6365 no .
C41 H43 3.2520 no .
C41 H47A 2.6115 no .
C41 H47B 2.8908 no .
C42 H47A 2.5500 no .
C42 H47B 2.7046 no .
C42 H47C 3.1874 no .
C43 H26A 3.2688 no .
C43 H26B 3.4660 no .
C43 H37A 3.0256 no .
C43 H37B 2.4750 no .
C43 H41 3.2675 no .
C44 H26A 2.5187 no .
C44 H26B 3.0364 no .
C45 H26A 2.7663 no .
C45 H37A 2.8703 no .
C45 H37B 3.3650 no .
C45 H38 3.1783 no .
C45 H40 3.2980 no .
C45 H41 3.3184 no .
C45 H43 3.2619 no .
C46 H39 3.2643 no .
C47 H41 2.5181 no .
C48 H5 3.0364 no .
C48 H16 3.3453 no .
C48 H27 2.9840 no .
C48 H38 3.3348 no .
H1A H2 2.3074 no .
H1A H3A 2.9526 no .
H1A H3B 2.7035 no .
H1A H4A 2.6478 no .
H1A H15A 2.2254 no .
H1A H15B 2.8306 no .
H1B H2 2.8717 no .
H1B H3A 2.2411 no .
H1B H3B 2.9226 no .
H1B H4A 2.8244 no .
H1B H4B 3.4445 no .
H1B H10 3.2731 no .
H1B H15A 3.3842 no .
H1B H15B 3.5815 no .
H2 H3A 2.8786 no .
H2 H3B 2.3194 no .
H2 H15A 2.9679 no .
H2 H15B 2.2691 no .
H2 H37A 2.2469 no .
H2 H37B 2.9746 no .
H3A H26A 3.4524 no .
H3A H26B 2.8254 no .
H3A H32 3.3208 no .
H3A H37A 3.5856 no .
H3A H37B 3.3861 no .
H3B H26B 2.6289 no .
H3B H37A 2.8258 no .
H3B H37B 2.2284 no .
H4A H10 2.2032 no .
H4A H15A 2.5352 no .
H4A H15B 3.5368 no .
H4A H21 3.4724 no .
H4B H10 3.1954 no .
H4B H15A 3.0968 no .
H4B H15B 3.4911 no .
H5 H6 2.3070 no .
H5 H16 3.1032 no .
H5 H27 3.5276 no .
H5 H49A 3.3356 no .
H6 H7 2.3187 no .
H6 H28 3.5027 no .
H7 H8 2.4735 no .
H8 H14A 2.2983 no .
H8 H14B 2.2876 no .
H8 H14C 3.4768 no .
H15A H21 2.2255 no .
H15B H21 3.1630 no .
H16 H17 2.3321 no .
H16 H49A 3.5893 no .
H16 H49B 3.4437 no .
H17 H18 2.3172 no .
H18 H19 2.4807 no .
H19 H25A 2.1562 no .
H19 H25B 3.4813 no .
H19 H25C 2.4679 no .
H26A H32 3.1946 no .
H26A H37A 3.4822 no .
H26A H37B 3.0644 no .
H26B H32 2.2333 no .
H26B H37A 3.5100 no .
H26B H37B 2.4885 no .
H26B H43 3.3996 no .
H27 H28 2.3316 no .
H27 H38 3.1373 no .
H27 H49C 3.5825 no .
H28 H29 2.3175 no .
H29 H30 2.4567 no .
H30 H36A 2.3678 no .
H30 H36B 2.1926 no .
H30 H36C 3.4586 no .
H37A H43 3.1597 no .
H37B H43 2.2090 no .
H38 H39 2.3324 no .
H38 H49C 3.0160 no .
H39 H40 2.3315 no .
H40 H41 2.4673 no .
H41 H47A 2.1554 no .
H41 H47B 2.4680 no .
H41 H47C 3.4792 no .
Cl1 H6 3.2230 no 1_556
Cl1 H18 3.5537 no 2_457
Cl1 H19 3.1626 no 2_457
Cl1 H25A 3.4487 no 2_457
Cl1 H28 3.1880 no 1_556
Cl1 H40 3.5902 no 2_557
Cl1 H41 3.2003 no 2_557
Cl1 H47A 3.4147 no 2_557
Cl1 H49A 3.5499 no 1_556
Cl2 H26B 2.9608 no .
Cl2 H26B 2.9608 no 4_655
Cl2 H32 3.5996 no .
Cl2 H32 3.5996 no 4_655
Cl2 H43 3.4763 no .
Cl2 H43 3.4763 no 4_655
Cl2 H55B 3.5582 no 1_556
Cl2 H55B 3.5582 no 4_656
Cl3 H4A 2.9765 no .
Cl3 H4A 2.9765 no 4_755
Cl3 H8 3.5828 no 1_556
Cl3 H8 3.5828 no 4_756
Cl3 H21 3.4456 no .
Cl3 H21 3.4456 no 4_755
O2 H4B 3.4385 no 4_755
O2 H59A 3.0751 no .
O2 H59C 3.1026 no .
O3 H14A 3.1654 no 4_756
O3 H14B 2.7999 no 4_756
O3 H14C 2.9508 no 4_756
O3 H39 3.5671 no 2_557
O3 H59B 3.3413 no 4_755
O4 H51A 3.5358 no .
O4 H53B 2.9047 no .
O5 H36A 2.8388 no 4_656
O5 H36B 3.2701 no 4_656
O5 H36C 2.9151 no 4_656
O5 H53A 3.3799 no 4_655
O5 H55B 2.9882 no 1_556
O5 H55C 3.2986 no 1_556
O6 H47B 2.9686 no 2_557
O7 H25C 3.0465 no 2_457
O8 H2 3.2955 no .
O8 H6 2.5653 no 1_556
O8 H15B 2.4113 no .
O8 H40 2.7092 no 2_557
O8 H41 2.3348 no 2_557
O8 H47A 3.2114 no 2_557
O8 H47B 3.5326 no 2_557
O9 H19 2.9931 no 2_457
O9 H25A 2.5785 no 2_457
O9 H41 3.0160 no 2_557
O9 H47A 2.5819 no 2_557
O9 H49A 3.3199 no 1_556
O9 H53A 3.2982 no 3_657
O9 H53C 3.3020 no 3_657
O9 H59B 3.1267 no 3_657
O10 H5 2.6180 no 1_556
O10 H6 2.8420 no 1_556
O10 H18 3.3920 no 2_457
O10 H27 2.6458 no 1_556
O10 H28 2.8045 no 1_556
O10 H40 3.5065 no 2_557
O10 H49A 2.6509 no 1_556
O10 H49C 3.5493 no 1_556
O11 H2 3.2981 no .
O11 H18 2.8070 no 2_457
O11 H19 2.3478 no 2_457
O11 H25A 3.2593 no 2_457
O11 H25C 3.3900 no 2_457
O11 H28 2.5603 no 1_556
O11 H37A 2.4181 no .
O12 H26B 3.0042 no .
O12 H29 2.5990 no 1_556
O12 H30 2.6123 no 1_556
O12 H36B 3.4911 no 1_556
O12 H36B 2.9708 no 4_656
O12 H37B 2.7760 no .
O12 H43 2.5936 no .
O12 H55B 3.2105 no 4_656
O13 H26A 3.3501 no 4_655
O13 H26B 2.8800 no .
O13 H26B 2.5704 no 4_655
O13 H32 2.6799 no .
O13 H32 3.4004 no 4_655
O13 H43 3.2309 no 4_655
O13 H53A 3.4760 no .
O13 H53B 2.9350 no .
O13 H55A 2.9697 no 4_656
O13 H55B 3.0188 no 4_656
O14 H4A 3.0605 no .
O14 H7 2.5611 no 1_556
O14 H8 2.7210 no 1_556
O14 H8 3.5907 no 4_756
O14 H14A 2.9884 no 4_756
O14 H15A 2.7385 no .
O14 H21 2.5191 no .
O15 H4A 2.6057 no .
O15 H4A 2.7552 no 4_755
O15 H4B 3.4133 no .
O15 H10 3.4740 no .
O15 H10 2.6479 no 4_755
O15 H21 3.2504 no .
O15 H59C 2.7124 no 4_755
N3 H39 3.5805 no 2_556
N4 H41 3.5713 no 2_557
N4 H47B 2.9475 no 2_557
N5 H17 3.4677 no 2_456
N6 H25C 3.0309 no 2_457
N7 H14B 2.9765 no .
N7 H25B 2.9180 no 4_754
N7 H36A 2.9635 no .
N7 H47C 2.9837 no 4_654
N7 H49B 2.8627 no 3_646
N7 H49C 3.4125 no 3_646
N7 H55B 3.5629 no 4_655
N7 H55C 3.1624 no 4_655
N8 H16 2.9034 no 3_646
N8 H17 2.7362 no 3_646
N8 H26A 3.1421 no 4_655
N8 H36C 2.6032 no .
N8 H49A 3.5342 no 3_646
N9 H1A 2.9062 no 1_554
N9 H2 3.4585 no 1_554
N9 H3B 2.8686 no 1_554
N9 H7 2.7860 no .
N9 H29 2.8664 no .
N9 H51B 3.4763 no .
N10 H1A 3.2871 no .
N10 H1B 3.0324 no .
N10 H3A 3.2597 no .
N10 H3B 3.5001 no .
N10 H51C 2.2739 no .
N10 H53B 3.3196 no .
N10 H53C 2.9243 no .
N10 H55A 2.7086 no 4_656
N10 H55C 3.5360 no 4_656
C1 H51C 3.5607 no .
C4 H59C 3.5267 no 4_755
C5 H39 3.2773 no 2_556
C5 H40 3.1854 no 2_556
C6 H15A 3.2513 no 1_554
C6 H15B 3.4935 no 1_554
C6 H21 3.5450 no 1_554
C6 H40 3.0777 no 2_556
C7 H14A 3.4747 no 4_755
C7 H15A 3.0393 no 1_554
C7 H21 3.3386 no 1_554
C7 H51B 3.0691 no .
C8 H14A 3.2192 no 4_755
C8 H51B 2.6128 no .
C9 H51B 3.0420 no .
C9 H51C 3.4347 no .
C10 H10 3.0285 no 4_755
C10 H51B 3.3765 no .
C10 H51C 3.3777 no .
C10 H59C 3.4626 no .
C11 H51B 3.3759 no .
C11 H51C 3.5554 no .
C12 H14A 3.5843 no 4_755
C12 H51B 2.9124 no .
C13 H14A 3.1104 no 4_755
C13 H51B 2.5079 no .
C14 H21 3.5684 no 4_754
C14 H25B 3.5633 no 4_754
C14 H39 3.5860 no 3_646
C15 H6 3.1781 no 1_556
C15 H7 3.3128 no 1_556
C16 H39 3.3785 no 2_556
C16 H47B 2.8001 no 2_557
C17 H38 3.4717 no 2_556
C17 H39 3.5999 no 2_556
C17 H47B 3.4811 no 2_557
C18 H27 3.4545 no 2_556
C18 H28 3.5593 no 2_556
C19 H59B 2.7748 no 4_755
C20 H59B 2.9595 no 4_755
C20 H59C 3.4957 no 4_755
C21 H40 3.3034 no 2_557
C21 H59C 3.5741 no 4_755
C22 H40 3.4921 no 2_557
C23 H41 3.3880 no 2_557
C24 H59B 3.3484 no 4_755
C25 H14B 3.2850 no 4_756
C25 H38 3.5990 no 2_557
C25 H47A 3.4747 no 1_655
C25 H47C 3.4178 no 1_655
C25 H59B 3.4457 no 4_755
C27 H17 3.1716 no 2_456
C27 H18 3.0770 no 2_456
C28 H18 3.0212 no 2_456
C28 H37A 3.4309 no 1_554
C28 H37B 3.2677 no 1_554
C28 H43 3.5142 no 1_554
C29 H36B 3.5348 no 4_655
C29 H37B 3.0116 no 1_554
C29 H43 3.2335 no 1_554
C29 H51A 3.3206 no .
C30 H36B 3.0426 no 4_655
C30 H51A 2.4888 no .
C31 H32 3.5784 no 4_655
C31 H36B 3.5641 no 4_655
C31 H51A 2.6719 no .
C31 H53B 3.4593 no .
C32 H32 3.0180 no 4_655
C32 H51A 2.9459 no .
C32 H53B 3.2410 no .
C33 H51A 3.0547 no .
C34 H36C 3.5462 no 4_655
C34 H51A 2.8163 no .
C35 H36B 3.1438 no 4_655
C35 H36C 3.5202 no 4_655
C35 H51A 2.5189 no .
C36 H43 3.5743 no 4_654
C36 H47C 3.5462 no 4_654
C36 H55B 3.3248 no 4_655
C37 H28 3.1531 no 1_556
C37 H29 3.2066 no 1_556
C38 H17 3.3114 no 2_456
C38 H25C 2.8545 no 2_457
C39 H14C 3.3182 no 3_656
C39 H16 3.5102 no 2_456
C39 H17 3.5825 no 2_456
C39 H25C 3.5113 no 2_457
C40 H5 3.5610 no 2_456
C41 H53A 2.8412 no 4_655
C42 H53A 2.9192 no 4_655
C43 H18 3.5731 no 2_457
C43 H53A 3.4617 no 4_655
C45 H19 3.4599 no 2_457
C46 H53A 3.3053 no 4_655
C47 H25A 3.5756 no 1_455
C47 H25B 3.4171 no 1_455
C47 H36A 3.2956 no 4_656
C47 H49B 3.1503 no 2_457
C47 H55B 3.3832 no 1_556
C47 H55C 3.0126 no 1_556
C48 H25C 3.4788 no 2_457
C48 H47B 3.3670 no 2_557
C49 H25B 3.5485 no 2_457
C49 H47C 3.3839 no 2_557
C50 H14B 3.2649 no .
C50 H36A 3.2541 no .
C51 H1B 3.3182 no .
C51 H3A 3.2852 no .
C52 H26A 3.0686 no 4_655
C52 H36C 3.0827 no .
C52 H49A 3.2769 no 3_646
C53 H26A 3.5315 no 4_655
C53 H49A 3.5583 no 3_646
C53 H55A 3.1371 no 4_656
C54 H1A 3.4572 no 4_654
C54 H3B 2.9872 no 4_654
C54 H29 3.1906 no 4_655
C54 H30 3.4013 no 4_655
C55 H30 3.4769 no 4_655
C55 H36A 3.4299 no 4_655
C55 H47A 3.4842 no 1_554
C55 H47C 3.2716 no 1_554
C55 H53A 3.4911 no 4_654
C58 H10 3.2788 no .
C58 H51C 2.9050 no .
C58 H53C 3.1349 no .
C58 H55A 3.3585 no 4_656
C59 H10 3.3720 no .
H1A N9 2.9062 no 1_556
H1A N10 3.2871 no .
H1A C54 3.4572 no 4_656
H1A H7 3.3018 no 1_556
H1B N10 3.0324 no .
H1B C51 3.3182 no .
H1B H51B 3.2885 no .
H1B H51C 2.6086 no .
H2 O8 3.2955 no .
H2 O11 3.2981 no .
H2 N9 3.4585 no 1_556
H2 H6 3.4966 no 1_556
H2 H28 3.5643 no 1_556
H3A N10 3.2597 no .
H3A C51 3.2852 no .
H3A H51A 2.9761 no .
H3A H51C 2.7711 no .
H3B N9 2.8686 no 1_556
H3B N10 3.5001 no .
H3B C54 2.9872 no 4_656
H3B H29 3.3832 no 1_556
H3B H55A 3.2869 no 4_656
H4A Cl3 2.9765 no .
H4A O14 3.0605 no .
H4A O15 2.6057 no .
H4A O15 2.7552 no 4_755
H4A H10 3.2507 no 4_755
H4A H59C 3.3804 no 4_755
H4B O2 3.4385 no 4_755
H4B O15 3.4133 no .
H4B H10 3.5500 no 4_755
H4B H59C 2.7903 no 4_755
H5 O10 2.6180 no 1_554
H5 C40 3.5610 no 2_556
H5 H39 3.2657 no 2_556
H5 H40 2.9098 no 2_556
H6 Cl1 3.2230 no 1_554
H6 O8 2.5653 no 1_554
H6 O10 2.8420 no 1_554
H6 C15 3.1781 no 1_554
H6 H2 3.4966 no 1_554
H6 H15A 2.8188 no 1_554
H6 H15B 2.6948 no 1_554
H6 H21 3.4669 no 1_554
H6 H40 2.7175 no 2_556
H7 O14 2.5611 no 1_554
H7 N9 2.7860 no .
H7 C15 3.3128 no 1_554
H7 H1A 3.3018 no 1_554
H7 H15A 2.3965 no 1_554
H7 H15B 3.4463 no 1_554
H7 H21 3.1239 no 1_554
H7 H51B 3.3934 no .
H8 Cl3 3.5828 no 1_554
H8 O14 2.7210 no 1_554
H8 O14 3.5907 no 4_754
H8 H14A 3.4312 no 4_755
H8 H51B 3.0048 no .
H10 O15 3.4740 no .
H10 O15 2.6479 no 4_755
H10 C10 3.0285 no 4_755
H10 C58 3.2788 no .
H10 C59 3.3720 no .
H10 H4A 3.2507 no 4_755
H10 H4B 3.5500 no 4_755
H10 H10 2.7044 no 4_755
H10 H59C 2.7405 no .
H14A O3 3.1654 no 4_754
H14A O14 2.9884 no 4_754
H14A C7 3.4747 no 4_755
H14A C8 3.2192 no 4_755
H14A C12 3.5843 no 4_755
H14A C13 3.1104 no 4_755
H14A H8 3.4312 no 4_755
H14A H21 2.9358 no 4_754
H14B O3 2.7999 no 4_754
H14B N7 2.9765 no .
H14B C25 3.2850 no 4_754
H14B C50 3.2649 no .
H14B H25B 2.8050 no 4_754
H14C O3 2.9508 no 4_754
H14C C39 3.3182 no 3_646
H14C H21 3.4872 no 4_754
H14C H25B 3.4887 no 4_754
H14C H39 2.6440 no 3_646
H14C H59A 3.5106 no .
H15A O14 2.7385 no .
H15A C6 3.2513 no 1_556
H15A C7 3.0393 no 1_556
H15A H6 2.8188 no 1_556
H15A H7 2.3965 no 1_556
H15B O8 2.4113 no .
H15B C6 3.4935 no 1_556
H15B H6 2.6948 no 1_556
H15B H7 3.4463 no 1_556
H15B H40 3.5370 no 2_557
H15B H41 3.5839 no 2_557
H16 N8 2.9034 no 3_656
H16 C39 3.5102 no 2_556
H16 H39 3.1365 no 2_556
H16 H47B 2.7905 no 2_557
H17 N5 3.4677 no 2_556
H17 N8 2.7362 no 3_656
H17 C27 3.1716 no 2_556
H17 C38 3.3114 no 2_556
H17 C39 3.5825 no 2_556
H17 H27 3.1480 no 2_556
H17 H36C 2.9931 no 3_656
H17 H38 3.0695 no 2_556
H17 H39 3.5425 no 2_556
H18 Cl1 3.5537 no 2_557
H18 O10 3.3920 no 2_557
H18 O11 2.8070 no 2_557
H18 C27 3.0770 no 2_556
H18 C28 3.0212 no 2_556
H18 C43 3.5731 no 2_557
H18 H27 2.7622 no 2_556
H18 H28 2.6795 no 2_556
H19 Cl1 3.1626 no 2_557
H19 O9 2.9931 no 2_557
H19 O11 2.3478 no 2_557
H19 C45 3.4599 no 2_557
H19 H59B 2.8570 no 4_755
H21 Cl3 3.4456 no .
H21 O14 2.5191 no .
H21 O15 3.2504 no .
H21 C6 3.5450 no 1_556
H21 C7 3.3386 no 1_556
H21 C14 3.5684 no 4_756
H21 H6 3.4669 no 1_556
H21 H7 3.1239 no 1_556
H21 H14A 2.9358 no 4_756
H21 H14C 3.4872 no 4_756
H21 H40 3.4423 no 2_557
H25A Cl1 3.4487 no 2_557
H25A O9 2.5785 no 2_557
H25A O11 3.2593 no 2_557
H25A C47 3.5756 no 1_655
H25A H47A 2.9764 no 1_655
H25A H47C 3.3404 no 1_655
H25A H55C 3.2793 no 1_656
H25A H59B 2.7187 no 4_755
H25B N7 2.9180 no 4_756
H25B C14 3.5633 no 4_756
H25B C47 3.4171 no 1_655
H25B C49 3.5485 no 2_557
H25B H14B 2.8050 no 4_756
H25B H14C 3.4887 no 4_756
H25B H47A 3.2426 no 1_655
H25B H47C 2.7807 no 1_655
H25B H49B 3.1208 no 2_557
H25B H49C 3.2661 no 2_557
H25B H55C 3.0535 no 1_656
H25C O7 3.0465 no 2_557
H25C O11 3.3900 no 2_557
H25C N6 3.0309 no 2_557
H25C C38 2.8545 no 2_557
H25C C39 3.5113 no 2_557
H25C C48 3.4788 no 2_557
H25C H38 2.8309 no 2_557
H25C H49C 3.4188 no 2_557
H26A O13 3.3501 no 4_655
H26A N8 3.1421 no 4_655
H26A C52 3.0686 no 4_655
H26A C53 3.5315 no 4_655
H26A H53A 3.5842 no 4_655
H26A H53B 3.2877 no 4_655
H26B Cl2 2.9608 no .
H26B O12 3.0042 no .
H26B O13 2.8800 no .
H26B O13 2.5704 no 4_655
H26B H32 3.3992 no 4_655
H27 O10 2.6458 no 1_554
H27 C18 3.4545 no 2_456
H27 H17 3.1480 no 2_456
H27 H18 2.7622 no 2_456
H28 Cl1 3.1880 no 1_554
H28 O10 2.8045 no 1_554
H28 O11 2.5603 no 1_554
H28 C18 3.5593 no 2_456
H28 C37 3.1531 no 1_554
H28 H2 3.5643 no 1_554
H28 H18 2.6795 no 2_456
H28 H37A 2.6421 no 1_554
H28 H37B 2.8563 no 1_554
H28 H43 3.4482 no 1_554
H29 O12 2.5990 no 1_554
H29 N9 2.8664 no .
H29 C37 3.2066 no 1_554
H29 C54 3.1906 no 4_655
H29 H3B 3.3832 no 1_554
H29 H37A 3.3247 no 1_554
H29 H37B 2.3101 no 1_554
H29 H43 2.9406 no 1_554
H30 O12 2.6123 no 1_554
H30 C54 3.4013 no 4_655
H30 C55 3.4769 no 4_655
H30 H36B 3.1558 no 4_655
H30 H51A 2.9926 no .
H30 H55B 2.7304 no 4_655
H32 Cl2 3.5996 no .
H32 O13 2.6799 no .
H32 O13 3.4004 no 4_655
H32 C31 3.5784 no 4_655
H32 C32 3.0180 no 4_655
H32 H26B 3.3992 no 4_655
H32 H32 2.6320 no 4_655
H32 H51A 3.5993 no .
H32 H53B 2.6412 no .
H36A O5 2.8388 no 4_654
H36A N7 2.9635 no .
H36A C47 3.2956 no 4_654
H36A C50 3.2541 no .
H36A C55 3.4299 no 4_655
H36A H47C 2.7916 no 4_654
H36A H55B 2.6293 no 4_655
H36A H55C 3.4766 no 4_655
H36B O5 3.2701 no 4_654
H36B O12 3.4911 no 1_554
H36B O12 2.9708 no 4_654
H36B C29 3.5348 no 4_655
H36B C30 3.0426 no 4_655
H36B C31 3.5641 no 4_655
H36B C35 3.1438 no 4_655
H36B H30 3.1558 no 4_655
H36B H43 3.0303 no 4_654
H36B H55B 3.1484 no 4_655
H36C O5 2.9151 no 4_654
H36C N8 2.6032 no .
H36C C34 3.5462 no 4_655
H36C C35 3.5202 no 4_655
H36C C52 3.0827 no .
H36C H17 2.9931 no 3_646
H36C H43 3.3739 no 4_654
H36C H47C 3.4520 no 4_654
H37A O11 2.4181 no .
H37A C28 3.4309 no 1_556
H37A H28 2.6421 no 1_556
H37A H29 3.3247 no 1_556
H37B O12 2.7760 no .
H37B C28 3.2677 no 1_556
H37B C29 3.0116 no 1_556
H37B H28 2.8563 no 1_556
H37B H29 2.3101 no 1_556
H38 C17 3.4717 no 2_456
H38 C25 3.5990 no 2_457
H38 H17 3.0695 no 2_456
H38 H25C 2.8309 no 2_457
H39 O3 3.5671 no 2_457
H39 N3 3.5805 no 2_456
H39 C5 3.2773 no 2_456
H39 C14 3.5860 no 3_656
H39 C16 3.3785 no 2_456
H39 C17 3.5999 no 2_456
H39 H5 3.2657 no 2_456
H39 H14C 2.6440 no 3_656
H39 H16 3.1365 no 2_456
H39 H17 3.5425 no 2_456
H40 Cl1 3.5902 no 2_457
H40 O8 2.7092 no 2_457
H40 O10 3.5065 no 2_457
H40 C5 3.1854 no 2_456
H40 C6 3.0777 no 2_456
H40 C21 3.3034 no 2_457
H40 C22 3.4921 no 2_457
H40 H5 2.9098 no 2_456
H40 H6 2.7175 no 2_456
H40 H15B 3.5370 no 2_457
H40 H21 3.4423 no 2_457
H41 Cl1 3.2003 no 2_457
H41 O8 2.3348 no 2_457
H41 O9 3.0160 no 2_457
H41 N4 3.5713 no 2_457
H41 C23 3.3880 no 2_457
H41 H15B 3.5839 no 2_457
H41 H53A 3.0640 no 4_655
H43 Cl2 3.4763 no .
H43 O12 2.5936 no .
H43 O13 3.2309 no 4_655
H43 C28 3.5142 no 1_556
H43 C29 3.2335 no 1_556
H43 C36 3.5743 no 4_656
H43 H28 3.4482 no 1_556
H43 H29 2.9406 no 1_556
H43 H36B 3.0303 no 4_656
H43 H36C 3.3739 no 4_656
H47A Cl1 3.4147 no 2_457
H47A O8 3.2114 no 2_457
H47A O9 2.5819 no 2_457
H47A C25 3.4747 no 1_455
H47A C55 3.4842 no 1_556
H47A H25A 2.9764 no 1_455
H47A H25B 3.2426 no 1_455
H47A H53A 3.0673 no 4_655
H47A H55B 3.4894 no 1_556
H47A H55C 2.8097 no 1_556
H47B O6 2.9686 no 2_457
H47B O8 3.5326 no 2_457
H47B N4 2.9475 no 2_457
H47B C16 2.8001 no 2_457
H47B C17 3.4811 no 2_457
H47B C48 3.3670 no 2_457
H47B H16 2.7905 no 2_457
H47B H49B 2.9472 no 2_457
H47C N7 2.9837 no 4_656
H47C C25 3.4178 no 1_455
H47C C36 3.5462 no 4_656
H47C C49 3.3839 no 2_457
H47C C55 3.2716 no 1_556
H47C H25A 3.3404 no 1_455
H47C H25B 2.7807 no 1_455
H47C H36A 2.7916 no 4_656
H47C H36C 3.4520 no 4_656
H47C H49B 2.4854 no 2_457
H47C H55B 3.0726 no 1_556
H47C H55C 2.5996 no 1_556
H49A Cl1 3.5499 no 1_554
H49A O9 3.3199 no 1_554
H49A O10 2.6509 no 1_554
H49A N8 3.5342 no 3_656
H49A C52 3.2769 no 3_656
H49A C53 3.5583 no 3_656
H49A H53C 2.9711 no 3_656
H49B N7 2.8627 no 3_656
H49B C47 3.1503 no 2_557
H49B H25B 3.1208 no 2_457
H49B H47B 2.9472 no 2_557
H49B H47C 2.4854 no 2_557
H49B H53C 3.5339 no 3_656
H49C O10 3.5493 no 1_554
H49C N7 3.4125 no 3_656
H49C H25B 3.2661 no 2_457
H49C H25C 3.4188 no 2_457
H49C H59A 3.0226 no 3_656
H51A O4 3.5358 no .
H51A C29 3.3206 no .
H51A C30 2.4888 no .
H51A C31 2.6719 no .
H51A C32 2.9459 no .
H51A C33 3.0547 no .
H51A C34 2.8163 no .
H51A C35 2.5189 no .
H51A H3A 2.9761 no .
H51A H30 2.9926 no .
H51A H32 3.5993 no .
H51B N9 3.4763 no .
H51B C7 3.0691 no .
H51B C8 2.6128 no .
H51B C9 3.0420 no .
H51B C10 3.3765 no .
H51B C11 3.3759 no .
H51B C12 2.9124 no .
H51B C13 2.5079 no .
H51B H1B 3.2885 no .
H51B H7 3.3934 no .
H51B H8 3.0048 no .
H51C N10 2.2739 no .
H51C C1 3.5607 no .
H51C C9 3.4347 no .
H51C C10 3.3777 no .
H51C C11 3.5554 no .
H51C C58 2.9050 no .
H51C H1B 2.6086 no .
H51C H3A 2.7711 no .
H53A O5 3.3799 no 4_655
H53A O9 3.2982 no 3_647
H53A O13 3.4760 no .
H53A C41 2.8412 no 4_655
H53A C42 2.9192 no 4_655
H53A C43 3.4617 no 4_655
H53A C46 3.3053 no 4_655
H53A C55 3.4911 no 4_656
H53A H26A 3.5842 no 4_655
H53A H41 3.0640 no 4_655
H53A H47A 3.0673 no 4_655
H53A H55A 2.8362 no 4_656
H53A H55C 3.4918 no 4_656
H53B O4 2.9047 no .
H53B O13 2.9350 no .
H53B N10 3.3196 no .
H53B C31 3.4593 no .
H53B C32 3.2410 no .
H53B H26A 3.2877 no 4_655
H53B H32 2.6412 no .
H53B H55A 2.8497 no 4_656
H53C O9 3.3020 no 3_647
H53C N10 2.9243 no .
H53C C58 3.1349 no .
H53C H49A 2.9711 no 3_646
H53C H49B 3.5339 no 3_646
H53C H55A 3.2084 no 4_656
H55A O13 2.9697 no 4_654
H55A N10 2.7086 no 4_654
H55A C53 3.1371 no 4_654
H55A C58 3.3585 no 4_654
H55A H3B 3.2869 no 4_654
H55A H53A 2.8362 no 4_654
H55A H53B 2.8497 no 4_654
H55A H53C 3.2084 no 4_654
H55B Cl2 3.5582 no 1_554
H55B O5 2.9882 no 1_554
H55B O12 3.2105 no 4_654
H55B O13 3.0188 no 4_654
H55B N7 3.5629 no 4_655
H55B C36 3.3248 no 4_655
H55B C47 3.3832 no 1_554
H55B H30 2.7304 no 4_655
H55B H36A 2.6293 no 4_655
H55B H36B 3.1484 no 4_655
H55B H47A 3.4894 no 1_554
H55B H47C 3.0726 no 1_554
H55C O5 3.2986 no 1_554
H55C N7 3.1624 no 4_655
H55C N10 3.5360 no 4_654
H55C C47 3.0126 no 1_554
H55C H25A 3.2793 no 1_454
H55C H25B 3.0535 no 1_454
H55C H36A 3.4766 no 4_655
H55C H47A 2.8097 no 1_554
H55C H47C 2.5996 no 1_554
H55C H53A 3.4918 no 4_654
H59A O2 3.0751 no .
H59A H14C 3.5106 no .
H59A H49C 3.0226 no 3_646
H59B O3 3.3413 no 4_755
H59B O9 3.1267 no 3_647
H59B C19 2.7748 no 4_755
H59B C20 2.9595 no 4_755
H59B C24 3.3484 no 4_755
H59B C25 3.4457 no 4_755
H59B H19 2.8570 no 4_755
H59B H25A 2.7187 no 4_755
H59C O2 3.1026 no .
H59C O15 2.7124 no 4_755
H59C C4 3.5267 no 4_755
H59C C10 3.4626 no .
H59C C20 3.4957 no 4_755
H59C C21 3.5741 no 4_755
H59C H4A 3.3804 no 4_755
H59C H4B 2.7903 no 4_755
H59C H10 2.7405 no .

loop_
_geom_torsion_atom_site_label_1
_geom_torsion_atom_site_label_2
_geom_torsion_atom_site_label_3
_geom_torsion_atom_site_label_4
_geom_torsion
_geom_torsion_publ_flag
O1 Zn1 O6 C48 -5.3(4) no
O6 Zn1 O1 Zn2 20.41(16) no
O6 Zn1 O1 C2 -168.79(15) no
O1 Zn1 N1 C1 21.40(17) no
O1 Zn1 N1 C4 143.17(18) no
O1 Zn1 N1 C15 -94.45(15) no
N1 Zn1 O1 Zn2 -168.19(17) no
N1 Zn1 O1 C2 2.61(15) no
O1 Zn1 N3 C5 88.9(3) no
O1 Zn1 N3 C12 -74.0(3) no
N3 Zn1 O1 Zn2 -79.84(17) no
N3 Zn1 O1 C2 90.96(17) no
O1 Zn1 N4 C16 -124.9(2) no
O1 Zn1 N4 C23 66.9(3) no
N4 Zn1 O1 Zn2 112.91(19) no
N4 Zn1 O1 C2 -76.3(2) no
O6 Zn1 N3 C5 -7.4(3) no
O6 Zn1 N3 C12 -170.4(3) no
N3 Zn1 O6 C48 108.3(4) no
O6 Zn1 N4 C16 -31.4(2) no
O6 Zn1 N4 C23 160.4(3) no
N4 Zn1 O6 C48 -146.4(4) no
N1 Zn1 N3 C5 171.6(2) no
N1 Zn1 N3 C12 8.6(3) no
N3 Zn1 N1 C1 -91.53(19) no
N3 Zn1 N1 C4 30.24(19) no
N3 Zn1 N1 C15 152.63(16) no
N1 Zn1 N4 C16 158.3(2) no
N1 Zn1 N4 C23 -9.9(3) no
N4 Zn1 N1 C1 163.33(19) no
N4 Zn1 N1 C4 -74.89(19) no
N4 Zn1 N1 C15 47.49(16) no
N3 Zn1 N4 C16 67.3(3) no
N3 Zn1 N4 C23 -100.9(3) no
N4 Zn1 N3 C5 -99.3(3) no
N4 Zn1 N3 C12 97.7(3) no
O1 Zn2 O7 C48 9.4(4) no
O7 Zn2 O1 Zn1 -21.61(16) no
O7 Zn2 O1 C2 167.55(15) no
O1 Zn2 N2 C3 -21.09(15) no
O1 Zn2 N2 C26 -142.91(17) no
O1 Zn2 N2 C37 95.04(14) no
N2 Zn2 O1 Zn1 167.07(16) no
N2 Zn2 O1 C2 -3.77(14) no
O1 Zn2 N5 C27 -89.1(3) no
O1 Zn2 N5 C34 75.4(3) no
N5 Zn2 O1 Zn1 78.36(17) no
N5 Zn2 O1 C2 -92.48(16) no
O1 Zn2 N6 C38 123.6(2) no
O1 Zn2 N6 C45 -67.3(3) no
N6 Zn2 O1 Zn1 -113.79(18) no
N6 Zn2 O1 C2 75.4(2) no
O7 Zn2 N5 C27 7.2(3) no
O7 Zn2 N5 C34 171.7(3) no
N5 Zn2 O7 C48 -103.4(4) no
O7 Zn2 N6 C38 30.3(2) no
O7 Zn2 N6 C45 -160.7(3) no
N6 Zn2 O7 C48 150.1(4) no
N2 Zn2 N5 C27 -172.0(2) no
N2 Zn2 N5 C34 -7.5(3) no
N5 Zn2 N2 C3 90.95(17) no
N5 Zn2 N2 C26 -30.88(18) no
N5 Zn2 N2 C37 -152.93(16) no
N2 Zn2 N6 C38 -159.3(2) no
N2 Zn2 N6 C45 9.8(3) no
N6 Zn2 N2 C3 -162.60(18) no
N6 Zn2 N2 C26 75.58(18) no
N6 Zn2 N2 C37 -46.47(16) no
N5 Zn2 N6 C38 -68.1(3) no
N5 Zn2 N6 C45 100.9(3) no
N6 Zn2 N5 C27 98.9(3) no
N6 Zn2 N5 C34 -96.6(3) no
Zn1 O1 C2 C1 -25.8(3) no
Zn1 O1 C2 C3 -144.78(16) no
Zn2 O1 C2 C1 146.58(16) no
Zn2 O1 C2 C3 27.6(3) no
C14 O2 C9 C8 1.8(6) no
C14 O2 C9 C10 -178.8(4) no
C25 O3 C20 C19 -2.9(6) no
C25 O3 C20 C21 176.4(4) no
C36 O4 C31 C30 -1.0(6) no
C36 O4 C31 C32 176.9(3) no
C47 O5 C42 C41 1.6(6) no
C47 O5 C42 C43 -178.6(3) no
Zn1 O6 C48 O7 -5.2(6) no
Zn1 O6 C48 C49 175.9(3) no
Zn2 O7 C48 O6 2.4(6) no
Zn2 O7 C48 C49 -178.7(3) no
Zn1 N1 C1 C2 -40.7(4) no
Zn1 N1 C4 C11 -63.3(4) no
Zn1 N1 C15 C22 -75.2(3) no
C1 N1 C4 C11 54.8(4) no
C4 N1 C1 C2 -163.1(3) no
C1 N1 C15 C22 171.6(3) no
C15 N1 C1 C2 73.4(4) no
C4 N1 C15 C22 48.0(4) no
C15 N1 C4 C11 177.0(3) no
Zn2 N2 C3 C2 40.9(4) no
Zn2 N2 C26 C33 63.1(3) no
Zn2 N2 C37 C44 74.5(3) no
C3 N2 C26 C33 -55.5(4) no
C26 N2 C3 C2 164.2(3) no
C3 N2 C37 C44 -171.8(3) no
C37 N2 C3 C2 -74.0(4) no
C26 N2 C37 C44 -49.5(4) no
C37 N2 C26 C33 -176.5(3) no
Zn1 N3 C5 C6 -163.8(3) no
Zn1 N3 C12 C11 -19.5(5) no
Zn1 N3 C12 C13 160.7(3) no
C5 N3 C12 C11 178.2(4) no
C5 N3 C12 C13 -1.6(6) no
C12 N3 C5 C6 0.7(6) no
Zn1 N4 C16 C17 -169.6(3) no
Zn1 N4 C23 C22 -12.2(5) no
Zn1 N4 C23 C24 167.8(2) no
C16 N4 C23 C22 -180.0(3) no
C16 N4 C23 C24 0.0(5) no
C23 N4 C16 C17 -0.3(6) no
Zn2 N5 C27 C28 164.7(3) no
Zn2 N5 C34 C33 17.8(5) no
Zn2 N5 C34 C35 -160.7(3) no
C27 N5 C34 C33 -178.4(4) no
C27 N5 C34 C35 3.2(6) no
C34 N5 C27 C28 -1.1(6) no
Zn2 N6 C38 C39 169.2(3) no
Zn2 N6 C45 C44 10.8(5) no
Zn2 N6 C45 C46 -167.1(2) no
C38 N6 C45 C44 179.5(3) no
C38 N6 C45 C46 1.6(5) no
C45 N6 C38 C39 -1.0(6) no
N1 C1 C2 O1 45.1(4) no
N1 C1 C2 C3 165.1(3) no
O1 C2 C3 N2 -46.4(4) no
C1 C2 C3 N2 -166.4(3) no
N1 C4 C11 C10 -127.7(4) no
N1 C4 C11 C12 58.3(5) no
N3 C5 C6 C7 1.0(7) no
C5 C6 C7 C13 -1.8(7) no
C6 C7 C13 C8 179.3(4) no
C6 C7 C13 C12 1.0(6) no
C9 C8 C13 C7 -177.5(4) no
C9 C8 C13 C12 0.8(6) no
C13 C8 C9 O2 177.9(4) no
C13 C8 C9 C10 -1.5(6) no
O2 C9 C10 C11 179.1(3) no
C8 C9 C10 C11 -1.4(6) no
C9 C10 C11 C4 -169.5(3) no
C9 C10 C11 C12 4.9(6) no
C4 C11 C12 N3 -11.3(6) no
C4 C11 C12 C13 168.5(3) no
C10 C11 C12 N3 174.8(3) no
C10 C11 C12 C13 -5.4(6) no
N3 C12 C13 C7 0.8(6) no
N3 C12 C13 C8 -177.5(3) no
C11 C12 C13 C7 -179.1(3) no
C11 C12 C13 C8 2.6(6) no
N1 C15 C22 C21 -129.0(4) no
N1 C15 C22 C23 53.2(5) no
N4 C16 C17 C18 0.4(7) no
C16 C17 C18 C24 -0.2(7) no
C17 C18 C24 C19 179.9(4) no
C17 C18 C24 C23 0.0(6) no
C20 C19 C24 C18 -179.3(4) no
C20 C19 C24 C23 0.6(6) no
C24 C19 C20 O3 178.3(4) no
C24 C19 C20 C21 -1.0(6) no
O3 C20 C21 C22 -178.7(3) no
C19 C20 C21 C22 0.6(6) no
C20 C21 C22 C15 -177.7(4) no
C20 C21 C22 C23 0.2(6) no
C15 C22 C23 N4 -2.8(6) no
C15 C22 C23 C24 177.2(3) no
C21 C22 C23 N4 179.4(4) no
C21 C22 C23 C24 -0.6(6) no
N4 C23 C24 C18 0.1(6) no
N4 C23 C24 C19 -179.8(3) no
C22 C23 C24 C18 -179.9(3) no
C22 C23 C24 C19 0.2(6) no
N2 C26 C33 C32 129.4(3) no
N2 C26 C33 C34 -57.8(5) no
N5 C27 C28 C29 -0.9(7) no
C27 C28 C29 C35 0.7(7) no
C28 C29 C35 C30 -179.4(4) no
C28 C29 C35 C34 1.3(6) no
C31 C30 C35 C29 177.9(4) no
C31 C30 C35 C34 -2.8(6) no
C35 C30 C31 O4 -178.1(4) no
C35 C30 C31 C32 4.2(6) no
O4 C31 C32 C33 -179.6(3) no
C30 C31 C32 C33 -1.6(6) no
C31 C32 C33 C26 170.9(3) no
C31 C32 C33 C34 -2.3(5) no
C26 C33 C34 N5 12.3(6) no
C26 C33 C34 C35 -169.2(3) no
C32 C33 C34 N5 -175.0(3) no
C32 C33 C34 C35 3.5(5) no
N5 C34 C35 C29 -3.3(6) no
N5 C34 C35 C30 177.4(3) no
C33 C34 C35 C29 178.2(3) no
C33 C34 C35 C30 -1.1(6) no
N2 C37 C44 C43 127.9(4) no
N2 C37 C44 C45 -53.7(5) no
N6 C38 C39 C40 0.9(7) no
C38 C39 C40 C46 -1.2(6) no
C39 C40 C46 C41 -178.4(4) no
C39 C40 C46 C45 1.8(6) no
C42 C41 C46 C40 178.8(4) no
C42 C41 C46 C45 -1.4(6) no
C46 C41 C42 O5 -178.9(4) no
C46 C41 C42 C43 1.4(6) no
O5 C42 C43 C44 -179.9(4) no
C41 C42 C43 C44 -0.1(6) no
C42 C43 C44 C37 177.3(4) no
C42 C43 C44 C45 -1.1(6) no
C37 C44 C45 N6 4.7(6) no
C37 C44 C45 C46 -177.3(3) no
C43 C44 C45 N6 -177.0(4) no
C43 C44 C45 C46 1.1(6) no
N6 C45 C46 C40 -2.0(6) no
N6 C45 C46 C41 178.2(3) no
C44 C45 C46 C40 -180.0(3) no
C44 C45 C46 C41 0.2(6) no
